data_1518175
loop_
_publ_author_name
'Liu, Hua'
'Li, Xiao-Yan'
'Zhao, Xiao-Li'
'Liu, Yahu A.'
'Li, Jiu-Sheng'
'Jiang, Biao'
'Wen, Ke'

_publ_section_title
;
 [2]Pseudorotaxanes and [2]catenanes constructed by
 oxacalixcrowns/viologen molecular recognition motifs.
;
_journal_issue 22
_journal_name_full 'Organic letters'
_journal_page_first 5894
_journal_page_last 5897
_journal_paper_doi 10.1021/ol502869u
_journal_volume 16
_journal_year 2014
_chemical_formula_sum 'C74 H64 F24 N8 O10 P4'
_chemical_formula_weight 1805.21
_chemical_name_systematic
; 
 ? 
;
_space_group_IT_number 2
_symmetry_cell_setting triclinic
_symmetry_space_group_name_Hall '-P 1'
_symmetry_space_group_name_H-M 'P -1'
_atom_sites_solution_hydrogens geom
_atom_sites_solution_primary direct
_atom_sites_solution_secondary difmap
_audit_creation_method SHELXL-97
_cell_angle_alpha 62.073(2)
_cell_angle_beta 88.936(2)
_cell_angle_gamma 86.633(2)
_cell_formula_units_Z 4
_cell_length_a 13.6675(8)
_cell_length_b 27.6576(16)
_cell_length_c 28.2284(16)
_cell_measurement_temperature 173(2)
_cell_volume 9411.2(10)
_computing_structure_refinement 'SHELXL-97 (Sheldrick, 2008)'
_computing_structure_solution 'SHELXS-97 (Sheldrick, 2008)'
_diffrn_ambient_temperature 173(2)
_diffrn_measured_fraction_theta_full 0.995
_diffrn_measured_fraction_theta_max 0.995
_diffrn_radiation_monochromator graphite
_diffrn_radiation_source 'fine-focus sealed tube'
_diffrn_radiation_type MoK\a
_diffrn_radiation_wavelength 0.71073
_diffrn_reflns_av_R_equivalents 0.0617
_diffrn_reflns_av_sigmaI/netI 0.0780
_diffrn_reflns_limit_h_max 16
_diffrn_reflns_limit_h_min -16
_diffrn_reflns_limit_k_max 32
_diffrn_reflns_limit_k_min -32
_diffrn_reflns_limit_l_max 33
_diffrn_reflns_limit_l_min -33
_diffrn_reflns_number 111433
_diffrn_reflns_theta_full 25.01
_diffrn_reflns_theta_max 25.01
_diffrn_reflns_theta_min 0.82
_exptl_absorpt_coefficient_mu 0.181
_exptl_absorpt_correction_T_max 0.9614
_exptl_absorpt_correction_T_min 0.9378
_exptl_absorpt_correction_type multi-scan
_exptl_absorpt_process_details sadabs
_exptl_crystal_colour colorless
_exptl_crystal_density_diffrn 1.274
_exptl_crystal_density_method 'not measured'
_exptl_crystal_description block
_exptl_crystal_F_000 3680
_exptl_crystal_size_max 0.36
_exptl_crystal_size_mid 0.28
_exptl_crystal_size_min 0.22
_platon_squeeze_details
;
;
_refine_diff_density_max 1.048
_refine_diff_density_min -0.695
_refine_diff_density_rms 0.065
_refine_ls_extinction_method none
_refine_ls_goodness_of_fit_ref 0.962
_refine_ls_hydrogen_treatment constr
_refine_ls_matrix_type full
_refine_ls_number_parameters 2161
_refine_ls_number_reflns 33044
_refine_ls_number_restraints 10
_refine_ls_restrained_S_all 0.964
_refine_ls_R_factor_all 0.1219
_refine_ls_R_factor_gt 0.0755
_refine_ls_shift/su_max 0.000
_refine_ls_shift/su_mean 0.000
_refine_ls_structure_factor_coef Fsqd
_refine_ls_weighting_details 'calc w=1/[\s^2^(Fo^2^)+(0.1342P)^2^+0.0000P] where P=(Fo^2^+2Fc^2^)/3'
_refine_ls_weighting_scheme calc
_refine_ls_wR_factor_gt 0.2065
_refine_ls_wR_factor_ref 0.2292
_reflns_number_gt 17423
_reflns_number_total 33044
_reflns_threshold_expression >2sigma(I)
_cod_data_source_file ol502869u_si_004.cif
_cod_data_source_block z
_cod_depositor_comments
;
The following automatic conversions were performed:

'_symmetry_cell_setting' value 'Triclinic' changed to 'triclinic'
according to
/home/saulius/struct/COD-crude-data--automatic-downloads/rss-feeds/ACS/lib/dictionaries/cif_core.dic
dictionary named 'cif_core.dic' version 2.4.2 from 2011-04-26.

Automatic conversion script
Id: cif_fix_values 2827 2014-09-09 07:05:25Z andrius 

 Adding full bibliography for 1518175--1518177.cif.
;
_cod_original_cell_volume 9411.2(9)
_cod_original_sg_symbol_H-M P-1
_cod_database_code 1518175

loop_
_symmetry_equiv_pos_as_xyz
'x, y, z'
'-x, -y, -z'

loop_
_atom_site_label
_atom_site_type_symbol
_atom_site_fract_x
_atom_site_fract_y
_atom_site_fract_z
_atom_site_U_iso_or_equiv
_atom_site_adp_type
_atom_site_occupancy
_atom_site_symmetry_multiplicity
_atom_site_calc_flag
_atom_site_refinement_flags
P1 P 0.23424(8) 0.29948(5) 0.36658(4) 0.0479(3) Uani 1 1 d .
P2 P 0.85007(9) 0.19626(6) 0.59054(5) 0.0613(4) Uani 1 1 d .
P3 P 0.83406(10) 0.48976(5) 0.82340(5) 0.0593(3) Uani 1 1 d .
P4 P 0.53872(9) 0.38475(6) 0.45238(6) 0.0617(4) Uani 1 1 d .
P5 P 0.63049(10) 0.31725(7) 0.74276(6) 0.0703(4) Uani 1 1 d .
P6 P 0.78531(15) 0.05433(6) 0.07793(6) 0.0855(5) Uani 1 1 d .
P7 P 0.17125(9) 0.07083(5) 0.47259(6) 0.0590(3) Uani 1 1 d U
P8 P 0.37449(11) 0.22910(11) 1.17459(8) 0.1035(7) Uani 1 1 d U
F1 F 0.3039(2) 0.33510(15) 0.37936(14) 0.0943(10) Uani 1 1 d .
F2 F 0.2848(2) 0.24564(13) 0.41316(11) 0.0862(9) Uani 1 1 d .
F3 F 0.1633(2) 0.26313(13) 0.35439(12) 0.0790(9) Uani 1 1 d .
F4 F 0.1805(2) 0.35192(11) 0.32071(10) 0.0819(9) Uani 1 1 d .
F5 F 0.31036(19) 0.29614(12) 0.32513(11) 0.0694(8) Uani 1 1 d .
F6 F 0.15639(19) 0.30304(13) 0.40861(10) 0.0749(8) Uani 1 1 d .
F7 F 0.9049(3) 0.25169(17) 0.55817(19) 0.1288(15) Uani 1 1 d .
F8 F 0.9484(2) 0.16442(19) 0.61919(19) 0.1290(15) Uani 1 1 d .
F9 F 0.8724(4) 0.18233(15) 0.54396(13) 0.155(2) Uani 1 1 d .
F10 F 0.8303(3) 0.21180(17) 0.63685(14) 0.1086(12) Uani 1 1 d .
F11 F 0.7532(2) 0.23102(13) 0.56075(13) 0.0922(10) Uani 1 1 d .
F12 F 0.7929(2) 0.14373(14) 0.62115(13) 0.0987(11) Uani 1 1 d .
F13 F 0.9140(3) 0.45158(15) 0.86560(15) 0.1195(14) Uani 1 1 d .
F14 F 0.8919(2) 0.54152(13) 0.81543(13) 0.0881(9) Uani 1 1 d .
F15 F 0.7704(3) 0.49462(17) 0.86788(15) 0.1140(13) Uani 1 1 d .
F16 F 0.7591(2) 0.52881(13) 0.77779(14) 0.0972(11) Uani 1 1 d .
F17 F 0.7794(2) 0.43743(12) 0.83110(13) 0.0802(9) Uani 1 1 d .
F18 F 0.9006(3) 0.48554(14) 0.77803(14) 0.0970(10) Uani 1 1 d .
F19 F 0.5820(3) 0.43343(17) 0.45552(17) 0.1307(15) Uani 1 1 d .
F20 F 0.6446(2) 0.35515(17) 0.46499(14) 0.1171(14) Uani 1 1 d .
F21 F 0.5596(2) 0.41389(15) 0.38986(13) 0.0943(10) Uani 1 1 d .
F22 F 0.4976(3) 0.33507(14) 0.44825(16) 0.1174(13) Uani 1 1 d .
F23 F 0.4323(2) 0.41319(13) 0.44094(13) 0.0921(10) Uani 1 1 d .
F24 F 0.5157(2) 0.35651(14) 0.51443(12) 0.0870(9) Uani 1 1 d .
F25 F 0.6668(6) 0.2905(3) 0.79970(19) 0.217(3) Uani 1 1 d .
F26 F 0.5388(2) 0.34626(15) 0.75449(19) 0.1186(14) Uani 1 1 d .
F27 F 0.6878(2) 0.3685(2) 0.7333(3) 0.171(3) Uani 1 1 d .
F28 F 0.5918(3) 0.34684(17) 0.68185(15) 0.1213(14) Uani 1 1 d .
F29 F 0.7223(3) 0.2977(2) 0.7213(2) 0.1468(18) Uani 1 1 d .
F30 F 0.5691(3) 0.26642(14) 0.75214(14) 0.1016(11) Uani 1 1 d .
F31 F 0.8573(4) 0.0312(4) 0.0528(4) 0.246(4) Uani 1 1 d .
F32 F 0.7042(5) 0.0778(3) 0.1043(3) 0.193(3) Uani 1 1 d .
F33 F 0.7138(4) 0.07369(16) 0.02820(15) 0.1393(17) Uani 1 1 d .
F34 F 0.8406(5) 0.0342(2) 0.1322(2) 0.171(2) Uani 1 1 d .
F35 F 0.8208(5) 0.11140(19) 0.0544(2) 0.183(2) Uani 1 1 d .
F36 F 0.7279(5) 0.00060(18) 0.10402(18) 0.176(2) Uani 1 1 d .
F37 F 0.1902(8) 0.0696(3) 0.4229(2) 0.291(5) Uani 1 1 d .
F38 F 0.1815(7) 0.0617(2) 0.52823(19) 0.257(4) Uani 1 1 d .
F39 F 0.1079(4) 0.1191(2) 0.4594(5) 0.345(7) Uani 1 1 d .
F40 F 0.2258(5) 0.0151(2) 0.4953(3) 0.212(3) Uani 1 1 d U
F41 F 0.0816(3) 0.0366(2) 0.4807(3) 0.194(3) Uani 1 1 d .
F42 F 0.2521(3) 0.1106(2) 0.45944(19) 0.1523(19) Uani 1 1 d .
F43 F 0.3338(4) 0.2886(3) 1.1378(2) 0.215(3) Uani 1 1 d U
F44 F 0.4227(4) 0.1747(3) 1.2115(5) 0.309(6) Uani 1 1 d .
F45 F 0.4687(3) 0.2433(4) 1.1416(3) 0.248(4) Uani 1 1 d .
F46 F 0.3219(4) 0.2212(4) 1.1318(3) 0.242(4) Uani 1 1 d .
F47 F 0.4189(3) 0.2509(2) 1.21061(19) 0.1565(19) Uani 1 1 d .
F48 F 0.2790(2) 0.21681(17) 1.20814(13) 0.1023(12) Uani 1 1 d .
O11 O 0.9718(2) 0.38475(11) 0.01086(14) 0.0588(9) Uani 1 1 d .
O12 O 0.75186(19) 0.29737(12) -0.05595(11) 0.0476(7) Uani 1 1 d .
O13 O 0.9951(2) 0.19320(12) 0.06953(12) 0.0638(9) Uani 1 1 d .
O14 O 1.0405(2) 0.14846(14) 0.18035(12) 0.0563(8) Uani 1 1 d .
O15 O 0.94960(18) 0.17603(11) 0.26161(10) 0.0417(7) Uani 1 1 d .
O16 O 0.66054(18) 0.31485(11) 0.31257(11) 0.0404(6) Uani 1 1 d .
O17 O 0.50046(18) 0.36828(11) 0.24149(10) 0.0429(7) Uani 1 1 d .
O18 O 0.50649(18) 0.43678(11) 0.12700(10) 0.0398(6) Uani 1 1 d .
O19 O 0.49112(19) 0.38031(12) -0.00795(11) 0.0474(7) Uani 1 1 d .
O20 O 0.71512(19) 0.51341(10) -0.02011(11) 0.0475(7) Uani 1 1 d .
C111 C 0.9313(3) 0.34024(17) 0.00899(16) 0.0422(10) Uani 1 1 d .
C112 C 0.9835(3) 0.29132(16) 0.03925(15) 0.0388(9) Uani 1 1 d .
H11C H 1.0394 0.2898 0.0595 0.047 Uiso 1 1 calc R
C113 C 0.9532(3) 0.24511(17) 0.03956(16) 0.0443(10) Uani 1 1 d .
C114 C 0.8720(3) 0.24716(17) 0.00902(16) 0.0444(10) Uani 1 1 d .
H11D H 0.8516 0.2150 0.0088 0.053 Uiso 1 1 calc R
C115 C 0.8229(3) 0.29681(17) -0.02055(15) 0.0388(9) Uani 1 1 d .
C116 C 0.8505(3) 0.34503(17) -0.02210(16) 0.0414(10) Uani 1 1 d .
H11E H 0.8161 0.3793 -0.0432 0.050 Uiso 1 1 calc R
C117 C 0.6627(3) 0.32446(15) -0.06427(16) 0.0383(9) Uani 1 1 d .
C118 C 0.5367(3) 0.36519(16) -0.04272(15) 0.0390(9) Uani 1 1 d .
C119 C 0.4835(3) 0.37047(18) -0.08576(16) 0.0468(10) Uani 1 1 d .
H11F H 0.4195 0.3878 -0.0923 0.056 Uiso 1 1 calc R
C120 C 0.6104(3) 0.32915(17) -0.10831(16) 0.0483(11) Uani 1 1 d .
H12A H 0.6398 0.3161 -0.1312 0.058 Uiso 1 1 calc R
C121 C 0.5388(3) 0.40962(15) 0.01201(15) 0.0356(9) Uani 1 1 d .
C122 C 0.4995(3) 0.40577(15) 0.05946(15) 0.0352(9) Uani 1 1 d .
H12B H 0.4480 0.3823 0.0770 0.042 Uiso 1 1 calc R
C123 C 0.5375(3) 0.43702(15) 0.08038(15) 0.0349(9) Uani 1 1 d .
C124 C 0.6125(3) 0.47213(15) 0.05430(15) 0.0361(9) Uani 1 1 d .
H12C H 0.6384 0.4939 0.0684 0.043 Uiso 1 1 calc R
C125 C 0.6471(3) 0.47396(15) 0.00775(15) 0.0361(9) Uani 1 1 d .
C126 C 0.6122(3) 0.44341(16) -0.01429(16) 0.0410(10) Uani 1 1 d .
H12D H 0.6380 0.4457 -0.0467 0.049 Uiso 1 1 calc R
C127 C 0.8075(3) 0.49785(16) -0.02736(15) 0.0388(9) Uani 1 1 d .
C128 C 0.8673(3) 0.54001(17) -0.06030(16) 0.0450(10) Uani 1 1 d .
H12E H 0.8416 0.5769 -0.0760 0.054 Uiso 1 1 calc R
C129 C 0.9910(3) 0.47711(19) -0.04744(18) 0.0508(11) Uani 1 1 d .
H12F H 1.0560 0.4678 -0.0541 0.061 Uiso 1 1 calc R
C130 C 0.9307(3) 0.43613(17) -0.01439(17) 0.0445(10) Uani 1 1 d .
C131 C 1.0941(4) 0.1868(2) 0.0901(2) 0.0677(14) Uani 1 1 d U
H13B H 1.1313 0.2183 0.0649 0.081 Uiso 1 1 calc R
H13C H 1.1268 0.1531 0.0917 0.081 Uiso 1 1 calc R
C132 C 1.0976(4) 0.1833(3) 0.1432(2) 0.095(2) Uani 1 1 d U
H13D H 1.1661 0.1733 0.1565 0.115 Uiso 1 1 calc R
H13L H 1.0806 0.2203 0.1393 0.115 Uiso 1 1 calc R
C133 C 1.0687(3) 0.12772(18) 0.23328(17) 0.0489(11) Uani 1 1 d .
H13E H 1.1392 0.1159 0.2365 0.059 Uiso 1 1 calc R
H13F H 1.0321 0.0947 0.2550 0.059 Uiso 1 1 calc R
C134 C 1.0535(3) 0.16602(18) 0.25661(18) 0.0479(11) Uani 1 1 d .
H13G H 1.0856 0.1499 0.2923 0.057 Uiso 1 1 calc R
H13H H 1.0835 0.2011 0.2332 0.057 Uiso 1 1 calc R
C135 C 0.8555(3) 0.30022(15) 0.29811(14) 0.0349(9) Uani 1 1 d .
H13I H 0.8336 0.3290 0.3058 0.042 Uiso 1 1 calc R
C136 C 0.9535(3) 0.28994(16) 0.29404(15) 0.0399(9) Uani 1 1 d .
H13J H 0.9993 0.3124 0.2979 0.048 Uiso 1 1 calc R
C137 C 0.9872(3) 0.24671(16) 0.28428(15) 0.0381(9) Uani 1 1 d .
H13K H 1.0556 0.2383 0.2844 0.046 Uiso 1 1 calc R
C138 C 0.9227(3) 0.21661(15) 0.27468(14) 0.0325(9) Uani 1 1 d .
C139 C 0.8191(3) 0.22617(14) 0.27758(13) 0.0300(8) Uani 1 1 d .
C140 C 0.7498(3) 0.19572(15) 0.26827(14) 0.0351(9) Uani 1 1 d .
H14B H 0.7712 0.1672 0.2601 0.042 Uiso 1 1 calc R
C141 C 0.6526(3) 0.20713(15) 0.27102(14) 0.0351(9) Uani 1 1 d .
H14C H 0.6067 0.1873 0.2631 0.042 Uiso 1 1 calc R
C142 C 0.6180(3) 0.24732(15) 0.28515(15) 0.0370(9) Uani 1 1 d .
H14D H 0.5495 0.2544 0.2870 0.044 Uiso 1 1 calc R
C143 C 0.6833(3) 0.27625(14) 0.29628(14) 0.0326(9) Uani 1 1 d .
C144 C 0.7864(3) 0.26765(14) 0.29085(13) 0.0297(8) Uani 1 1 d .
C145 C 0.5629(3) 0.32026(17) 0.33044(16) 0.0427(10) Uani 1 1 d .
H14E H 0.5669 0.3215 0.3648 0.051 Uiso 1 1 calc R
H14F H 0.5268 0.2878 0.3368 0.051 Uiso 1 1 calc R
C146 C 0.5082(3) 0.37065(16) 0.29040(15) 0.0385(9) Uani 1 1 d .
H14G H 0.4419 0.3736 0.3040 0.046 Uiso 1 1 calc R
H14H H 0.5430 0.4034 0.2844 0.046 Uiso 1 1 calc R
C147 C 0.4225(3) 0.40370(17) 0.20856(15) 0.0387(9) Uani 1 1 d .
H14I H 0.4287 0.4413 0.2036 0.046 Uiso 1 1 calc R
H14J H 0.3588 0.3906 0.2257 0.046 Uiso 1 1 calc R
C148 C 0.4274(3) 0.40394(17) 0.15553(15) 0.0403(10) Uani 1 1 d .
H14K H 0.4393 0.3661 0.1606 0.048 Uiso 1 1 calc R
H14L H 0.3651 0.4196 0.1354 0.048 Uiso 1 1 calc R
C75 C 0.6796(3) 0.25729(16) 0.11942(16) 0.0428(10) Uani 1 1 d .
H75A H 0.6192 0.2510 0.1076 0.051 Uiso 1 1 calc R
C76 C 0.6874(3) 0.30371(16) 0.12506(15) 0.0405(10) Uani 1 1 d .
H76A H 0.6320 0.3284 0.1186 0.049 Uiso 1 1 calc R
C77 C 0.7769(3) 0.31438(14) 0.14025(13) 0.0304(8) Uani 1 1 d .
C78 C 0.8556(3) 0.27742(14) 0.14827(14) 0.0305(8) Uani 1 1 d .
H78A H 0.9185 0.2843 0.1568 0.037 Uiso 1 1 calc R
C79 C 0.8427(3) 0.23097(15) 0.14392(14) 0.0348(9) Uani 1 1 d .
H79A H 0.8966 0.2052 0.1507 0.042 Uiso 1 1 calc R
C80 C 0.7863(3) 0.36074(15) 0.15173(14) 0.0330(9) Uani 1 1 d .
C81 C 0.7111(3) 0.37832(15) 0.17461(14) 0.0323(9) Uani 1 1 d .
H81A H 0.6491 0.3628 0.1798 0.039 Uiso 1 1 calc R
C82 C 0.7249(3) 0.41757(16) 0.18982(15) 0.0377(9) Uani 1 1 d .
H82A H 0.6727 0.4292 0.2055 0.045 Uiso 1 1 calc R
C83 C 0.8851(3) 0.42596(15) 0.15899(16) 0.0399(9) Uani 1 1 d .
H83A H 0.9453 0.4433 0.1534 0.048 Uiso 1 1 calc R
C84 C 0.8750(3) 0.38709(15) 0.14234(15) 0.0359(9) Uani 1 1 d .
H84A H 0.9273 0.3781 0.1247 0.043 Uiso 1 1 calc R
C85 C 0.8282(3) 0.47799(15) 0.20550(16) 0.0415(10) Uani 1 1 d .
H85A H 0.7700 0.5035 0.1986 0.050 Uiso 1 1 calc R
H85B H 0.8853 0.4999 0.1881 0.050 Uiso 1 1 calc R
C86 C 0.8466(3) 0.44472(15) 0.26514(16) 0.0374(9) Uani 1 1 d .
C87 C 0.9394(3) 0.42381(17) 0.28484(18) 0.0451(10) Uani 1 1 d .
H87A H 0.9938 0.4336 0.2614 0.054 Uiso 1 1 calc R
C88 C 0.9534(3) 0.38819(17) 0.33932(18) 0.0452(10) Uani 1 1 d .
H88A H 1.0174 0.3735 0.3529 0.054 Uiso 1 1 calc R
C89 C 0.8754(3) 0.37415(17) 0.37347(16) 0.0411(10) Uani 1 1 d .
C90 C 0.7828(3) 0.39770(16) 0.35423(16) 0.0393(10) Uani 1 1 d .
H90A H 0.7291 0.3896 0.3781 0.047 Uiso 1 1 calc R
C91 C 0.7685(3) 0.43299(15) 0.30028(16) 0.0388(9) Uani 1 1 d .
H91A H 0.7051 0.4493 0.2872 0.047 Uiso 1 1 calc R
C92 C 0.8891(3) 0.32878(18) 0.43099(17) 0.0490(11) Uani 1 1 d .
H92A H 0.9567 0.3277 0.4436 0.059 Uiso 1 1 calc R
H92B H 0.8427 0.3356 0.4548 0.059 Uiso 1 1 calc R
C93 C 0.9432(3) 0.24503(18) 0.42631(15) 0.0453(10) Uani 1 1 d .
H93A H 1.0087 0.2550 0.4255 0.054 Uiso 1 1 calc R
C94 C 0.9260(3) 0.19893(17) 0.42139(15) 0.0421(10) Uani 1 1 d .
H94A H 0.9793 0.1774 0.4177 0.051 Uiso 1 1 calc R
C95 C 0.8303(3) 0.18404(15) 0.42192(13) 0.0343(9) Uani 1 1 d .
C96 C 0.7560(3) 0.21686(17) 0.42952(15) 0.0410(10) Uani 1 1 d .
H96A H 0.6897 0.2079 0.4308 0.049 Uiso 1 1 calc R
C97 C 0.7771(3) 0.26093(18) 0.43509(16) 0.0468(11) Uani 1 1 d .
H97A H 0.7257 0.2819 0.4412 0.056 Uiso 1 1 calc R
C98 C 0.8064(3) 0.13842(15) 0.41115(14) 0.0365(9) Uani 1 1 d .
C99 C 0.8791(3) 0.10894(17) 0.39891(17) 0.0488(11) Uani 1 1 d .
H99A H 0.9461 0.1155 0.4006 0.059 Uiso 1 1 calc R
C100 C 0.8540(3) 0.07000(18) 0.38425(17) 0.0515(11) Uani 1 1 d .
H10B H 0.9043 0.0499 0.3761 0.062 Uiso 1 1 calc R
C101 C 0.6905(3) 0.08629(18) 0.39487(17) 0.0502(11) Uani 1 1 d .
H10C H 0.6243 0.0779 0.3940 0.060 Uiso 1 1 calc R
C102 C 0.7103(3) 0.12479(16) 0.40991(16) 0.0434(10) Uani 1 1 d .
H10D H 0.6582 0.1425 0.4197 0.052 Uiso 1 1 calc R
C103 C 0.7365(4) 0.02218(17) 0.35959(17) 0.0549(12) Uani 1 1 d .
H10E H 0.6718 0.0072 0.3729 0.066 Uiso 1 1 calc R
H10F H 0.7863 -0.0088 0.3717 0.066 Uiso 1 1 calc R
C104 C 0.7344(3) 0.05377(15) 0.29856(17) 0.0433(10) Uani 1 1 d .
C105 C 0.6489(3) 0.08070(17) 0.27143(17) 0.0451(10) Uani 1 1 d .
H10G H 0.5889 0.0754 0.2903 0.054 Uiso 1 1 calc R
C106 C 0.6502(3) 0.11572(17) 0.21643(17) 0.0439(10) Uani 1 1 d .
H10H H 0.5912 0.1343 0.1980 0.053 Uiso 1 1 calc R
C107 C 0.7374(3) 0.12347(15) 0.18856(15) 0.0371(9) Uani 1 1 d .
C108 C 0.8210(3) 0.09306(15) 0.21565(16) 0.0387(9) Uani 1 1 d .
H10I H 0.8801 0.0961 0.1964 0.046 Uiso 1 1 calc R
C109 C 0.8200(3) 0.05821(15) 0.27051(17) 0.0405(10) Uani 1 1 d .
H10J H 0.8779 0.0376 0.2886 0.049 Uiso 1 1 calc R
C110 C 0.7421(3) 0.16731(16) 0.13115(16) 0.0409(10) Uani 1 1 d .
H11G H 0.7976 0.1585 0.1130 0.049 Uiso 1 1 calc R
H11H H 0.6808 0.1694 0.1120 0.049 Uiso 1 1 calc R
O1 O 0.3100(3) 0.25512(14) 0.98690(13) 0.0688(10) Uani 1 1 d .
O2 O 0.1115(3) 0.14241(17) 0.9421(2) 0.1005(14) Uani 1 1 d .
O3 O 0.0424(2) 0.33389(15) 0.87096(14) 0.0708(10) Uani 1 1 d .
O4 O -0.0321(2) 0.34775(18) 0.77149(15) 0.0824(12) Uani 1 1 d .
O5 O 0.0633(2) 0.33097(12) 0.68813(12) 0.0510(7) Uani 1 1 d .
O6 O 0.4064(2) 0.21680(12) 0.64263(12) 0.0536(8) Uani 1 1 d .
O7 O 0.5740(2) 0.14245(14) 0.70352(14) 0.0658(9) Uani 1 1 d .
O8 O 0.5780(2) 0.09195(14) 0.82097(14) 0.0676(9) Uani 1 1 d .
O9 O 0.3893(2) 0.02566(12) 0.97652(13) 0.0606(8) Uani 1 1 d .
O10 O 0.5727(2) 0.18618(13) 0.92499(13) 0.0642(9) Uani 1 1 d .
N1 N 0.5520(3) 0.20965(17) 1.03954(15) 0.0646(11) Uani 1 1 d .
N2 N 0.4369(3) 0.21847(15) 0.95538(14) 0.0556(10) Uani 1 1 d .
N3 N 0.2543(3) 0.08738(17) 0.95832(17) 0.0638(11) Uani 1 1 d .
N4 N 0.1685(5) 0.0064(3) 1.0501(3) 0.121(2) Uani 1 1 d .
N5 N 0.2977(3) 0.08482(14) 0.77457(13) 0.0474(9) Uani 1 1 d .
N6 N 0.2737(2) 0.31793(13) 0.80907(12) 0.0400(8) Uani 1 1 d .
N7 N 0.1900(3) 0.47130(13) 0.55795(13) 0.0426(8) Uani 1 1 d .
N8 N 0.2096(2) 0.23434(13) 0.52585(12) 0.0400(8) Uani 1 1 d .
N9 N 0.8391(2) 0.44610(13) -0.00358(13) 0.0416(8) Uani 1 1 d .
N10 N 0.9580(3) 0.52947(15) -0.06991(15) 0.0525(9) Uani 1 1 d .
N11 N 0.5195(3) 0.35180(15) -0.11844(14) 0.0548(10) Uani 1 1 d .
N12 N 0.6277(2) 0.34177(13) -0.03090(12) 0.0406(8) Uani 1 1 d .
N13 N 0.7611(3) 0.06011(13) 0.38134(13) 0.0450(9) Uani 1 1 d .
N14 N 0.8705(2) 0.27570(14) 0.43208(12) 0.0409(8) Uani 1 1 d .
N15 N 0.8116(2) 0.43958(12) 0.18277(12) 0.0332(7) Uani 1 1 d .
N16 N 0.7555(2) 0.22092(12) 0.13029(11) 0.0329(7) Uani 1 1 d .
C37 C 0.2367(3) 0.2466(2) 0.95929(18) 0.0528(12) Uani 1 1 d .
C38 C 0.1755(3) 0.2920(2) 0.92940(16) 0.0508(11) Uani 1 1 d .
H38A H 0.1889 0.3267 0.9262 0.061 Uiso 1 1 calc R
C39 C 0.0936(4) 0.2865(2) 0.90397(19) 0.0595(13) Uani 1 1 d .
C40 C 0.0751(4) 0.2355(2) 0.9099(2) 0.0647(13) Uani 1 1 d .
H40A H 0.0195 0.2313 0.8927 0.078 Uiso 1 1 calc R
C41 C 0.1361(4) 0.1909(2) 0.9403(2) 0.0640(13) Uani 1 1 d .
C42 C 0.2191(4) 0.1949(2) 0.9666(2) 0.0621(13) Uani 1 1 d .
H42A H 0.2608 0.1638 0.9882 0.075 Uiso 1 1 calc R
C43 C 0.4468(3) 0.06674(18) 0.94071(17) 0.0503(11) Uani 1 1 d .
C44 C 0.4740(3) 0.10755(18) 0.95198(18) 0.0528(11) Uani 1 1 d .
H44A H 0.4483 0.1105 0.9821 0.063 Uiso 1 1 calc R
C45 C 0.5392(3) 0.14379(18) 0.91841(17) 0.0477(11) Uani 1 1 d .
C46 C 0.5780(3) 0.13982(18) 0.87437(17) 0.0499(11) Uani 1 1 d .
H46A H 0.6241 0.1648 0.8518 0.060 Uiso 1 1 calc R
C47 C 0.5482(3) 0.0992(2) 0.86426(18) 0.0531(12) Uani 1 1 d .
C48 C 0.4822(3) 0.06156(19) 0.89753(18) 0.0522(11) Uani 1 1 d .
H48A H 0.4624 0.0332 0.8905 0.063 Uiso 1 1 calc R
C49 C 0.1643(5) 0.0938(3) 0.9739(3) 0.0821(17) Uani 1 1 d .
C50 C 0.1196(6) 0.0558(4) 1.0179(4) 0.121(3) Uani 1 1 d .
H50A H 0.0548 0.0633 1.0264 0.145 Uiso 1 1 calc R
C51 C 0.2556(5) -0.0022(3) 1.0348(2) 0.0849(18) Uani 1 1 d .
H51A H 0.2904 -0.0365 1.0550 0.102 Uiso 1 1 calc R
C52 C 0.2989(4) 0.03868(19) 0.98913(18) 0.0544(12) Uani 1 1 d .
C53 C 0.4042(4) 0.23244(18) 0.99108(17) 0.0545(12) Uani 1 1 d .
C54 C 0.4598(4) 0.22885(19) 1.03291(18) 0.0582(12) Uani 1 1 d .
H54A H 0.4314 0.2403 1.0573 0.070 Uiso 1 1 calc R
C55 C 0.5877(4) 0.19323(19) 1.00481(19) 0.0585(12) Uani 1 1 d .
H55A H 0.6531 0.1780 1.0090 0.070 Uiso 1 1 calc R
C56 C 0.5314(4) 0.19813(18) 0.96342(18) 0.0523(11) Uani 1 1 d .
C57 C -0.0591(4) 0.3321(3) 0.8594(2) 0.0734(15) Uani 1 1 d U
H57A H -0.0789 0.2939 0.8798 0.088 Uiso 1 1 calc R
H57B H -0.0995 0.3548 0.8718 0.088 Uiso 1 1 calc R
C58 C -0.0783(5) 0.3509(6) 0.8049(3) 0.213(6) Uani 1 1 d U
H58A H -0.1407 0.3346 0.8043 0.255 Uiso 1 1 calc R
H58B H -0.0946 0.3906 0.7906 0.255 Uiso 1 1 calc R
C59 C -0.0688(3) 0.3685(2) 0.71840(19) 0.0585(13) Uani 1 1 d .
H59A H -0.0413 0.4044 0.6950 0.070 Uiso 1 1 calc R
H59B H -0.1410 0.3740 0.7181 0.070 Uiso 1 1 calc R
C60 C -0.0405(3) 0.3289(2) 0.6981(2) 0.0611(13) Uani 1 1 d .
H60A H -0.0563 0.2915 0.7250 0.073 Uiso 1 1 calc R
H60B H -0.0770 0.3386 0.6646 0.073 Uiso 1 1 calc R
C61 C 0.5071(4) 0.2199(2) 0.6259(2) 0.0595(13) Uani 1 1 d .
H61A H 0.5188 0.2583 0.5997 0.071 Uiso 1 1 calc R
H61B H 0.5186 0.1972 0.6074 0.071 Uiso 1 1 calc R
C62 C 0.5787(4) 0.2010(2) 0.6711(2) 0.0666(14) Uani 1 1 d .
H62A H 0.6458 0.2100 0.6570 0.080 Uiso 1 1 calc R
H62B H 0.5625 0.2197 0.6931 0.080 Uiso 1 1 calc R
C63 C 0.6578(4) 0.1181(3) 0.7380(2) 0.0787(16) Uani 1 1 d .
H63A H 0.7176 0.1341 0.7176 0.094 Uiso 1 1 calc R
H63B H 0.6628 0.0783 0.7495 0.094 Uiso 1 1 calc R
C64 C 0.6533(4) 0.1266(2) 0.7861(2) 0.0719(15) Uani 1 1 d .
H64A H 0.7175 0.1162 0.8049 0.086 Uiso 1 1 calc R
H64B H 0.6361 0.1656 0.7757 0.086 Uiso 1 1 calc R
C65 C 0.1071(3) 0.29089(18) 0.67811(17) 0.0476(11) Uani 1 1 d .
C66 C 0.0587(3) 0.24863(19) 0.67749(18) 0.0547(12) Uani 1 1 d .
H66A H -0.0102 0.2469 0.6823 0.066 Uiso 1 1 calc R
C67 C 0.1120(4) 0.20897(18) 0.66971(18) 0.0534(12) Uani 1 1 d .
H67A H 0.0785 0.1798 0.6698 0.064 Uiso 1 1 calc R
C68 C 0.2113(4) 0.20993(17) 0.66183(16) 0.0493(11) Uani 1 1 d .
H68A H 0.2458 0.1818 0.6570 0.059 Uiso 1 1 calc R
C69 C 0.2615(3) 0.25369(15) 0.66102(14) 0.0370(9) Uani 1 1 d .
C70 C 0.2090(3) 0.29501(16) 0.66960(15) 0.0395(9) Uani 1 1 d .
C71 C 0.2608(3) 0.33724(16) 0.67050(15) 0.0405(10) Uani 1 1 d .
H71A H 0.2270 0.3640 0.6779 0.049 Uiso 1 1 calc R
C72 C 0.3592(3) 0.33991(16) 0.66085(16) 0.0435(10) Uani 1 1 d .
H72A H 0.3929 0.3689 0.6612 0.052 Uiso 1 1 calc R
C73 C 0.4115(3) 0.30074(16) 0.65049(16) 0.0453(10) Uani 1 1 d .
H73A H 0.4797 0.3035 0.6433 0.054 Uiso 1 1 calc R
C74 C 0.3634(3) 0.25830(16) 0.65085(15) 0.0427(10) Uani 1 1 d .
C1 C 0.1240(3) 0.25394(17) 0.53515(16) 0.0443(10) Uani 1 1 d .
H1A H 0.0677 0.2334 0.5409 0.053 Uiso 1 1 calc R
C2 C 0.1146(3) 0.30301(17) 0.53673(16) 0.0415(10) Uani 1 1 d .
H2A H 0.0527 0.3165 0.5429 0.050 Uiso 1 1 calc R
C3 C 0.1982(3) 0.33263(16) 0.52909(14) 0.0378(9) Uani 1 1 d .
C4 C 0.2840(3) 0.31218(17) 0.51831(16) 0.0444(10) Uani 1 1 d .
H4A H 0.3413 0.3321 0.5118 0.053 Uiso 1 1 calc R
C5 C 0.2890(3) 0.26348(18) 0.51672(17) 0.0473(10) Uani 1 1 d .
H5A H 0.3496 0.2501 0.5090 0.057 Uiso 1 1 calc R
C6 C 0.1930(3) 0.38405(16) 0.53535(14) 0.0386(9) Uani 1 1 d .
C7 C 0.1068(3) 0.40400(17) 0.54765(16) 0.0426(10) Uani 1 1 d .
H7A H 0.0472 0.3876 0.5485 0.051 Uiso 1 1 calc R
C8 C 0.1063(3) 0.44771(18) 0.55879(16) 0.0461(10) Uani 1 1 d .
H8A H 0.0464 0.4611 0.5671 0.055 Uiso 1 1 calc R
C9 C 0.2737(3) 0.45446(18) 0.54369(17) 0.0512(11) Uani 1 1 d .
H9A H 0.3317 0.4728 0.5413 0.061 Uiso 1 1 calc R
C10 C 0.2776(3) 0.41054(17) 0.53230(16) 0.0442(10) Uani 1 1 d .
H10A H 0.3378 0.3988 0.5225 0.053 Uiso 1 1 calc R
C11 C 0.1931(3) 0.51244(17) 0.57800(17) 0.0504(11) Uani 1 1 d .
H11A H 0.1298 0.5341 0.5704 0.060 Uiso 1 1 calc R
H11B H 0.2454 0.5379 0.5595 0.060 Uiso 1 1 calc R
C12 C 0.2129(3) 0.48316(15) 0.63755(16) 0.0402(10) Uani 1 1 d .
C13 C 0.3087(3) 0.46652(16) 0.65651(16) 0.0418(10) Uani 1 1 d .
H13A H 0.3617 0.4783 0.6321 0.050 Uiso 1 1 calc R
C14 C 0.3275(3) 0.43287(15) 0.71059(16) 0.0387(9) Uani 1 1 d .
H14A H 0.3931 0.4215 0.7231 0.046 Uiso 1 1 calc R
C15 C 0.2505(3) 0.41573(15) 0.74674(15) 0.0377(9) Uani 1 1 d .
C16 C 0.1554(3) 0.43504(17) 0.72814(17) 0.0446(10) Uani 1 1 d .
H16A H 0.1027 0.4256 0.7527 0.054 Uiso 1 1 calc R
C17 C 0.1370(3) 0.46812(16) 0.67374(17) 0.0445(10) Uani 1 1 d .
H17A H 0.0716 0.4805 0.6613 0.053 Uiso 1 1 calc R
C18 C 0.2692(3) 0.37468(17) 0.80421(16) 0.0473(11) Uani 1 1 d .
H18A H 0.2159 0.3782 0.8268 0.057 Uiso 1 1 calc R
H18B H 0.3318 0.3813 0.8166 0.057 Uiso 1 1 calc R
C19 C 0.1919(3) 0.29934(18) 0.79931(16) 0.0447(10) Uani 1 1 d .
H19A H 0.1317 0.3206 0.7924 0.054 Uiso 1 1 calc R
C20 C 0.1952(3) 0.24914(16) 0.79936(15) 0.0414(10) Uani 1 1 d .
H20A H 0.1369 0.2357 0.7932 0.050 Uiso 1 1 calc R
C21 C 0.2834(3) 0.21845(16) 0.80832(15) 0.0409(10) Uani 1 1 d .
C22 C 0.3652(3) 0.23819(18) 0.82042(16) 0.0472(11) Uani 1 1 d .
H22A H 0.4260 0.2173 0.8285 0.057 Uiso 1 1 calc R
C23 C 0.3589(3) 0.28731(17) 0.82080(15) 0.0430(10) Uani 1 1 d .
H23A H 0.4153 0.3002 0.8295 0.052 Uiso 1 1 calc R
C24 C 0.2180(4) 0.09424(18) 0.79753(18) 0.0572(12) Uani 1 1 d .
H24A H 0.1640 0.0718 0.8044 0.069 Uiso 1 1 calc R
C25 C 0.2121(3) 0.13554(17) 0.81147(17) 0.0494(11) Uani 1 1 d .
H25A H 0.1553 0.1410 0.8288 0.059 Uiso 1 1 calc R
C26 C 0.2897(3) 0.16947(16) 0.80011(15) 0.0425(10) Uani 1 1 d .
C27 C 0.3729(3) 0.15770(18) 0.77732(16) 0.0479(11) Uani 1 1 d .
H27A H 0.4287 0.1789 0.7705 0.057 Uiso 1 1 calc R
C28 C 0.3739(3) 0.11566(19) 0.76485(17) 0.0525(11) Uani 1 1 d .
H28A H 0.4306 0.1082 0.7488 0.063 Uiso 1 1 calc R
C29 C 0.2996(4) 0.04239(17) 0.75512(18) 0.0587(13) Uani 1 1 d .
H29A H 0.3646 0.0224 0.7626 0.070 Uiso 1 1 calc R
H29B H 0.2494 0.0156 0.7740 0.070 Uiso 1 1 calc R
C30 C 0.2790(3) 0.07098(16) 0.69555(18) 0.0488(11) Uani 1 1 d .
C31 C 0.1836(3) 0.08142(17) 0.67579(19) 0.0499(11) Uani 1 1 d .
H31A H 0.1311 0.0660 0.6998 0.060 Uiso 1 1 calc R
C32 C 0.1637(3) 0.11388(17) 0.62171(18) 0.0481(11) Uani 1 1 d .
H32A H 0.0980 0.1208 0.6089 0.058 Uiso 1 1 calc R
C33 C 0.2393(3) 0.13625(16) 0.58629(16) 0.0409(10) Uani 1 1 d .
C34 C 0.3359(3) 0.12291(16) 0.60539(16) 0.0416(10) Uani 1 1 d .
H34A H 0.3885 0.1363 0.5809 0.050 Uiso 1 1 calc R
C35 C 0.3557(3) 0.09080(16) 0.65892(18) 0.0454(10) Uani 1 1 d .
H35A H 0.4218 0.0819 0.6713 0.055 Uiso 1 1 calc R
C36 C 0.2175(3) 0.17807(17) 0.52928(17) 0.0505(11) Uani 1 1 d .
H36A H 0.1552 0.1706 0.5172 0.061 Uiso 1 1 calc R
H36B H 0.2705 0.1762 0.5057 0.061 Uiso 1 1 calc R

loop_
_atom_site_aniso_label
_atom_site_aniso_U_11
_atom_site_aniso_U_22
_atom_site_aniso_U_33
_atom_site_aniso_U_23
_atom_site_aniso_U_13
_atom_site_aniso_U_12
P1 0.0376(6) 0.0601(7) 0.0395(6) -0.0173(6) 0.0001(5) -0.0077(5)
P2 0.0468(7) 0.0918(10) 0.0528(8) -0.0395(7) 0.0101(6) -0.0124(7)
P3 0.0577(8) 0.0521(8) 0.0565(8) -0.0145(6) -0.0012(6) -0.0145(6)
P4 0.0487(8) 0.0655(8) 0.0728(9) -0.0332(7) 0.0249(6) -0.0162(6)
P5 0.0535(8) 0.1039(12) 0.0752(10) -0.0616(9) -0.0070(7) 0.0127(8)
P6 0.1422(16) 0.0574(9) 0.0675(10) -0.0370(8) -0.0041(10) -0.0143(9)
P7 0.0550(8) 0.0567(8) 0.0674(9) -0.0297(7) 0.0030(6) -0.0139(6)
P8 0.0374(8) 0.207(2) 0.0979(13) -0.0980(14) 0.0018(8) -0.0036(11)
F1 0.074(2) 0.135(3) 0.111(3) -0.085(2) 0.0240(18) -0.042(2)
F2 0.083(2) 0.092(2) 0.0586(18) -0.0155(16) -0.0190(16) 0.0184(17)
F3 0.0566(17) 0.093(2) 0.092(2) -0.0447(18) -0.0093(15) -0.0205(15)
F4 0.110(2) 0.0662(19) 0.0461(16) -0.0095(14) -0.0006(15) 0.0206(17)
F5 0.0584(17) 0.094(2) 0.0653(18) -0.0448(16) 0.0135(14) -0.0094(15)
F6 0.0503(16) 0.116(2) 0.0488(16) -0.0317(16) 0.0018(13) 0.0066(16)
F7 0.092(3) 0.120(3) 0.177(4) -0.069(3) 0.063(3) -0.045(2)
F8 0.052(2) 0.165(4) 0.174(4) -0.085(3) -0.013(2) 0.023(2)
F9 0.314(6) 0.092(3) 0.056(2) -0.036(2) 0.049(3) 0.014(3)
F10 0.111(3) 0.162(3) 0.081(2) -0.083(2) -0.011(2) 0.011(2)
F11 0.095(2) 0.093(2) 0.088(2) -0.0415(19) -0.0322(19) 0.0022(18)
F12 0.086(2) 0.100(2) 0.083(2) -0.0166(19) -0.0045(18) -0.0362(19)
F13 0.117(3) 0.092(3) 0.113(3) -0.015(2) -0.064(2) -0.010(2)
F14 0.093(2) 0.077(2) 0.089(2) -0.0297(18) 0.0085(18) -0.0418(18)
F15 0.123(3) 0.138(3) 0.105(3) -0.072(3) 0.060(2) -0.064(3)
F16 0.093(2) 0.072(2) 0.111(3) -0.0301(19) -0.035(2) 0.0115(17)
F17 0.0662(18) 0.0691(19) 0.099(2) -0.0323(17) -0.0032(16) -0.0217(15)
F18 0.104(3) 0.094(2) 0.097(2) -0.047(2) 0.028(2) -0.033(2)
F19 0.150(4) 0.123(3) 0.139(3) -0.071(3) 0.048(3) -0.088(3)
F20 0.063(2) 0.166(4) 0.089(2) -0.036(2) 0.0184(18) 0.028(2)
F21 0.0634(19) 0.126(3) 0.076(2) -0.034(2) 0.0194(16) -0.0024(19)
F22 0.160(4) 0.082(2) 0.132(3) -0.067(2) 0.011(3) -0.030(2)
F23 0.0620(19) 0.099(2) 0.094(2) -0.0297(19) 0.0284(17) 0.0065(17)
F24 0.072(2) 0.113(3) 0.0680(19) -0.0343(18) 0.0280(16) -0.0245(18)
F25 0.348(9) 0.229(6) 0.089(3) -0.094(4) -0.077(4) 0.059(6)
F26 0.062(2) 0.105(3) 0.205(4) -0.087(3) 0.025(2) -0.0024(19)
F27 0.046(2) 0.234(6) 0.362(8) -0.245(6) 0.024(3) -0.030(3)
F28 0.117(3) 0.134(3) 0.088(3) -0.028(2) -0.007(2) -0.041(3)
F29 0.088(3) 0.237(5) 0.188(4) -0.162(4) 0.013(3) 0.014(3)
F30 0.130(3) 0.081(2) 0.095(2) -0.041(2) 0.011(2) -0.007(2)
F31 0.148(5) 0.385(10) 0.386(10) -0.336(10) 0.006(6) 0.034(6)
F32 0.235(6) 0.229(6) 0.192(6) -0.160(5) 0.039(5) -0.045(5)
F33 0.235(5) 0.090(3) 0.091(3) -0.038(2) -0.051(3) -0.015(3)
F34 0.249(6) 0.144(4) 0.131(4) -0.068(3) -0.061(4) -0.039(4)
F35 0.318(7) 0.111(3) 0.141(4) -0.067(3) 0.043(4) -0.113(4)
F36 0.272(6) 0.100(3) 0.111(3) -0.001(3) -0.075(4) -0.074(4)
F37 0.595(15) 0.204(6) 0.122(4) -0.097(5) 0.116(7) -0.221(9)
F38 0.559(14) 0.142(5) 0.082(3) -0.055(3) 0.023(5) -0.085(7)
F39 0.112(4) 0.136(5) 0.78(2) -0.208(9) -0.177(7) 0.078(4)
F40 0.255(7) 0.119(4) 0.247(7) -0.083(4) -0.090(5) 0.092(4)
F41 0.109(3) 0.180(5) 0.379(9) -0.199(6) 0.077(4) -0.074(3)
F42 0.134(4) 0.191(5) 0.158(4) -0.094(4) 0.048(3) -0.108(3)
F43 0.124(4) 0.262(5) 0.105(3) 0.042(4) 0.002(3) -0.009(4)
F44 0.114(4) 0.213(7) 0.556(17) -0.153(9) 0.017(7) 0.087(5)
F45 0.071(3) 0.576(14) 0.202(6) -0.263(8) 0.061(3) -0.080(5)
F46 0.143(4) 0.513(12) 0.241(6) -0.305(8) 0.107(5) -0.174(6)
F47 0.123(3) 0.242(6) 0.128(4) -0.102(4) -0.011(3) -0.045(4)
F48 0.0560(19) 0.170(4) 0.080(2) -0.058(2) 0.0026(16) -0.006(2)
O11 0.0356(16) 0.0382(17) 0.107(3) -0.0370(18) -0.0159(16) 0.0022(13)
O12 0.0410(16) 0.0565(18) 0.0534(18) -0.0325(15) -0.0017(14) -0.0012(14)
O13 0.080(2) 0.0409(18) 0.059(2) -0.0150(15) -0.0194(17) 0.0110(16)
O14 0.0363(16) 0.082(2) 0.0528(19) -0.0349(18) -0.0026(15) 0.0122(16)
O15 0.0361(15) 0.0472(16) 0.0465(16) -0.0262(14) -0.0049(12) 0.0031(12)
O16 0.0366(15) 0.0457(16) 0.0517(17) -0.0335(14) 0.0040(13) -0.0030(12)
O17 0.0369(15) 0.0604(18) 0.0350(15) -0.0259(14) 0.0016(12) 0.0022(13)
O18 0.0368(15) 0.0488(16) 0.0354(15) -0.0205(13) 0.0084(12) -0.0111(13)
O19 0.0351(15) 0.069(2) 0.0484(17) -0.0363(16) 0.0067(13) -0.0065(14)
O20 0.0423(17) 0.0329(15) 0.0571(18) -0.0129(14) 0.0185(14) -0.0050(13)
C111 0.038(2) 0.044(2) 0.045(2) -0.022(2) 0.0085(19) -0.0057(19)
C112 0.040(2) 0.038(2) 0.035(2) -0.0136(19) 0.0028(18) -0.0020(18)
C113 0.050(3) 0.044(3) 0.032(2) -0.0126(19) 0.0070(19) 0.001(2)
C114 0.049(3) 0.041(2) 0.043(2) -0.021(2) 0.005(2) 0.000(2)
C115 0.033(2) 0.048(3) 0.040(2) -0.025(2) 0.0074(18) -0.0030(19)
C116 0.036(2) 0.041(2) 0.042(2) -0.0152(19) -0.0003(18) 0.0054(18)
C117 0.035(2) 0.036(2) 0.042(2) -0.0159(19) 0.0065(18) -0.0053(18)
C118 0.041(2) 0.042(2) 0.034(2) -0.0171(19) 0.0136(18) -0.0087(19)
C119 0.040(2) 0.056(3) 0.044(2) -0.025(2) -0.002(2) 0.004(2)
C120 0.058(3) 0.051(3) 0.037(2) -0.023(2) 0.000(2) 0.001(2)
C121 0.030(2) 0.038(2) 0.033(2) -0.0129(18) 0.0016(17) 0.0027(18)
C122 0.0247(19) 0.037(2) 0.038(2) -0.0129(18) -0.0018(16) -0.0015(16)
C123 0.027(2) 0.037(2) 0.033(2) -0.0113(18) 0.0017(16) 0.0048(17)
C124 0.031(2) 0.032(2) 0.039(2) -0.0114(18) -0.0005(17) 0.0036(17)
C125 0.029(2) 0.028(2) 0.039(2) -0.0060(18) 0.0055(17) -0.0002(17)
C126 0.041(2) 0.042(2) 0.034(2) -0.0132(19) 0.0036(18) 0.007(2)
C127 0.042(2) 0.034(2) 0.039(2) -0.0169(19) 0.0134(18) -0.0050(19)
C128 0.048(3) 0.037(2) 0.047(3) -0.018(2) 0.019(2) -0.010(2)
C129 0.037(2) 0.057(3) 0.063(3) -0.031(2) 0.012(2) -0.011(2)
C130 0.039(2) 0.041(2) 0.055(3) -0.023(2) -0.001(2) -0.007(2)
C131 0.060(3) 0.057(3) 0.064(3) -0.013(3) 0.001(3) 0.018(2)
C132 0.049(3) 0.149(6) 0.060(3) -0.026(4) 0.000(3) -0.005(4)
C133 0.038(2) 0.053(3) 0.050(3) -0.021(2) 0.001(2) 0.013(2)
C134 0.031(2) 0.058(3) 0.060(3) -0.032(2) -0.006(2) 0.002(2)
C135 0.038(2) 0.036(2) 0.032(2) -0.0165(18) -0.0047(17) -0.0067(17)
C136 0.037(2) 0.046(2) 0.036(2) -0.0174(19) 0.0010(18) -0.0109(19)
C137 0.033(2) 0.045(2) 0.036(2) -0.0178(19) 0.0035(17) -0.0065(18)
C138 0.038(2) 0.035(2) 0.028(2) -0.0178(17) 0.0019(16) -0.0019(17)
C139 0.035(2) 0.030(2) 0.0247(19) -0.0125(16) -0.0030(16) -0.0032(16)
C140 0.041(2) 0.031(2) 0.033(2) -0.0141(17) 0.0006(17) -0.0044(17)
C141 0.034(2) 0.039(2) 0.038(2) -0.0220(19) 0.0018(17) -0.0083(17)
C142 0.028(2) 0.043(2) 0.044(2) -0.024(2) -0.0032(17) 0.0010(17)
C143 0.041(2) 0.030(2) 0.0265(19) -0.0133(17) -0.0008(16) -0.0008(17)
C144 0.035(2) 0.032(2) 0.0225(18) -0.0116(16) 0.0012(15) -0.0064(16)
C145 0.047(2) 0.051(3) 0.038(2) -0.027(2) 0.0076(19) -0.005(2)
C146 0.038(2) 0.044(2) 0.041(2) -0.025(2) 0.0029(18) -0.0071(18)
C147 0.029(2) 0.048(2) 0.037(2) -0.0184(19) 0.0040(17) -0.0035(18)
C148 0.026(2) 0.051(2) 0.041(2) -0.019(2) 0.0026(17) -0.0084(18)
C75 0.038(2) 0.045(2) 0.046(2) -0.023(2) -0.0150(19) 0.0075(19)
C76 0.036(2) 0.042(2) 0.046(2) -0.023(2) -0.0100(18) 0.0094(18)
C77 0.041(2) 0.0249(19) 0.0185(17) -0.0052(15) 0.0017(16) 0.0008(16)
C78 0.029(2) 0.034(2) 0.030(2) -0.0163(17) 0.0026(16) -0.0021(16)
C79 0.028(2) 0.040(2) 0.033(2) -0.0157(18) -0.0011(16) 0.0034(17)
C80 0.032(2) 0.032(2) 0.0261(19) -0.0072(16) -0.0037(16) 0.0032(17)
C81 0.0254(19) 0.036(2) 0.034(2) -0.0154(18) -0.0061(16) 0.0031(16)
C82 0.036(2) 0.039(2) 0.039(2) -0.0196(19) 0.0070(17) 0.0031(18)
C83 0.039(2) 0.032(2) 0.046(2) -0.0158(19) 0.0119(19) -0.0114(18)
C84 0.033(2) 0.040(2) 0.034(2) -0.0167(18) 0.0091(17) -0.0044(18)
C85 0.050(2) 0.028(2) 0.050(3) -0.0201(19) 0.006(2) -0.0077(18)
C86 0.040(2) 0.031(2) 0.049(2) -0.0250(19) 0.0027(19) -0.0017(17)
C87 0.042(2) 0.046(2) 0.058(3) -0.032(2) 0.010(2) -0.014(2)
C88 0.040(2) 0.041(2) 0.060(3) -0.028(2) -0.008(2) -0.0026(19)
C89 0.044(2) 0.047(2) 0.044(2) -0.030(2) -0.001(2) -0.011(2)
C90 0.043(2) 0.040(2) 0.051(3) -0.035(2) 0.0105(19) -0.0048(19)
C91 0.042(2) 0.037(2) 0.048(3) -0.029(2) 0.0001(19) -0.0047(18)
C92 0.047(3) 0.063(3) 0.049(3) -0.036(2) -0.007(2) -0.004(2)
C93 0.043(2) 0.054(3) 0.034(2) -0.016(2) -0.0001(19) -0.010(2)
C94 0.044(2) 0.050(3) 0.033(2) -0.020(2) -0.0036(18) 0.003(2)
C95 0.038(2) 0.041(2) 0.0208(18) -0.0117(17) 0.0022(16) 0.0017(18)
C96 0.038(2) 0.049(3) 0.039(2) -0.023(2) 0.0041(18) -0.0052(19)
C97 0.050(3) 0.057(3) 0.041(2) -0.031(2) 0.001(2) 0.000(2)
C98 0.043(2) 0.038(2) 0.0250(19) -0.0121(17) -0.0025(17) -0.0007(18)
C99 0.041(2) 0.052(3) 0.054(3) -0.026(2) -0.008(2) 0.009(2)
C100 0.057(3) 0.048(3) 0.052(3) -0.027(2) -0.003(2) 0.013(2)
C101 0.047(3) 0.053(3) 0.055(3) -0.028(2) 0.014(2) -0.014(2)
C102 0.043(2) 0.042(2) 0.049(3) -0.024(2) 0.0116(19) -0.0083(19)
C103 0.082(3) 0.035(2) 0.049(3) -0.020(2) 0.001(2) -0.009(2)
C104 0.058(3) 0.027(2) 0.048(3) -0.0198(19) 0.003(2) -0.0070(19)
C105 0.051(3) 0.044(2) 0.052(3) -0.032(2) 0.011(2) -0.014(2)
C106 0.047(3) 0.045(2) 0.052(3) -0.033(2) -0.007(2) -0.003(2)
C107 0.044(2) 0.032(2) 0.042(2) -0.0230(19) -0.0043(19) -0.0042(18)
C108 0.038(2) 0.037(2) 0.052(3) -0.030(2) -0.0015(19) -0.0034(18)
C109 0.042(2) 0.032(2) 0.054(3) -0.025(2) -0.004(2) -0.0007(18)
C110 0.042(2) 0.043(2) 0.049(2) -0.031(2) -0.0061(19) -0.0014(19)
O1 0.076(2) 0.076(2) 0.072(2) -0.0502(19) -0.0290(19) 0.0130(19)
O2 0.063(2) 0.076(3) 0.175(5) -0.069(3) -0.019(3) -0.001(2)
O3 0.059(2) 0.087(3) 0.069(2) -0.040(2) -0.0150(18) 0.0122(19)
O4 0.0420(19) 0.153(4) 0.068(2) -0.068(2) -0.0026(18) 0.025(2)
O5 0.0399(17) 0.0585(19) 0.064(2) -0.0357(16) 0.0007(14) -0.0103(14)
O6 0.067(2) 0.0460(17) 0.0600(19) -0.0343(16) 0.0024(16) -0.0077(15)
O7 0.067(2) 0.062(2) 0.071(2) -0.0345(19) 0.0108(18) 0.0043(17)
O8 0.067(2) 0.073(2) 0.071(2) -0.0409(19) 0.0094(18) -0.0020(18)
O9 0.067(2) 0.0432(18) 0.062(2) -0.0155(16) 0.0001(17) -0.0068(16)
O10 0.071(2) 0.068(2) 0.062(2) -0.0350(18) 0.0171(17) -0.0308(18)
N1 0.082(3) 0.066(3) 0.049(2) -0.029(2) -0.013(2) -0.004(2)
N2 0.068(3) 0.059(2) 0.040(2) -0.0216(19) -0.0038(19) -0.012(2)
N3 0.060(3) 0.061(3) 0.076(3) -0.036(2) 0.004(2) -0.011(2)
N4 0.121(5) 0.111(5) 0.114(5) -0.037(4) 0.063(4) -0.045(4)
N5 0.056(2) 0.037(2) 0.042(2) -0.0121(17) 0.0037(18) 0.0002(18)
N6 0.043(2) 0.042(2) 0.0332(18) -0.0156(16) 0.0066(15) -0.0151(16)
N7 0.056(2) 0.0350(19) 0.0344(18) -0.0139(16) -0.0015(16) -0.0045(17)
N8 0.045(2) 0.044(2) 0.0321(18) -0.0176(16) 0.0012(15) -0.0069(17)
N9 0.0356(19) 0.041(2) 0.045(2) -0.0174(17) 0.0044(15) -0.0040(15)
N10 0.053(2) 0.047(2) 0.060(2) -0.0257(19) 0.0194(19) -0.0179(19)
N11 0.059(2) 0.063(2) 0.049(2) -0.032(2) -0.0056(19) 0.006(2)
N12 0.0396(19) 0.045(2) 0.0332(18) -0.0152(16) 0.0015(15) -0.0021(16)
N13 0.060(2) 0.0313(18) 0.0367(19) -0.0102(16) 0.0011(17) -0.0041(17)
N14 0.045(2) 0.051(2) 0.0292(18) -0.0205(16) -0.0014(15) -0.0025(17)
N15 0.0360(19) 0.0276(16) 0.0378(18) -0.0170(14) 0.0054(14) -0.0014(14)
N16 0.0368(18) 0.0350(17) 0.0293(16) -0.0172(14) -0.0065(14) 0.0022(14)
C37 0.055(3) 0.070(3) 0.047(3) -0.039(3) 0.001(2) -0.002(2)
C38 0.058(3) 0.063(3) 0.039(2) -0.029(2) -0.002(2) -0.006(2)
C39 0.066(3) 0.071(3) 0.050(3) -0.035(3) 0.009(2) -0.005(3)
C40 0.047(3) 0.083(4) 0.077(4) -0.048(3) 0.004(3) -0.001(3)
C41 0.053(3) 0.071(4) 0.083(4) -0.048(3) 0.002(3) -0.015(3)
C42 0.062(3) 0.066(3) 0.060(3) -0.031(3) 0.001(2) 0.000(3)
C43 0.059(3) 0.042(3) 0.039(2) -0.010(2) -0.006(2) 0.000(2)
C44 0.062(3) 0.051(3) 0.041(3) -0.019(2) -0.004(2) -0.002(2)
C45 0.048(3) 0.048(3) 0.045(3) -0.020(2) -0.007(2) 0.003(2)
C46 0.046(3) 0.050(3) 0.046(3) -0.017(2) -0.003(2) 0.003(2)
C47 0.053(3) 0.058(3) 0.047(3) -0.025(2) -0.004(2) 0.012(2)
C48 0.051(3) 0.054(3) 0.051(3) -0.025(2) -0.007(2) 0.004(2)
C49 0.069(4) 0.077(4) 0.102(5) -0.042(4) 0.001(4) -0.017(3)
C50 0.109(6) 0.101(6) 0.150(7) -0.057(6) 0.066(6) -0.028(5)
C51 0.102(5) 0.079(4) 0.063(4) -0.022(3) 0.017(3) -0.034(4)
C52 0.070(3) 0.051(3) 0.045(3) -0.024(2) 0.006(2) -0.013(3)
C53 0.079(3) 0.045(3) 0.041(3) -0.021(2) -0.015(2) -0.002(2)
C54 0.069(3) 0.057(3) 0.052(3) -0.029(2) -0.016(2) 0.008(3)
C55 0.067(3) 0.049(3) 0.053(3) -0.018(2) -0.010(2) -0.009(2)
C56 0.069(3) 0.043(3) 0.046(3) -0.021(2) 0.008(2) -0.015(2)
C57 0.051(3) 0.109(4) 0.064(3) -0.045(3) 0.003(2) 0.010(3)
C58 0.056(4) 0.512(19) 0.093(4) -0.157(9) 0.003(4) -0.044(7)
C59 0.030(2) 0.083(4) 0.064(3) -0.036(3) -0.006(2) 0.002(2)
C60 0.044(3) 0.071(3) 0.076(3) -0.040(3) -0.011(2) -0.003(2)
C61 0.077(4) 0.054(3) 0.062(3) -0.039(3) 0.021(3) -0.010(3)
C62 0.058(3) 0.068(4) 0.086(4) -0.046(3) 0.021(3) -0.007(3)
C63 0.073(4) 0.094(4) 0.070(4) -0.041(3) 0.019(3) 0.005(3)
C64 0.061(3) 0.081(4) 0.081(4) -0.046(3) 0.007(3) 0.001(3)
C65 0.057(3) 0.047(3) 0.045(3) -0.026(2) -0.003(2) -0.011(2)
C66 0.053(3) 0.057(3) 0.057(3) -0.027(2) 0.002(2) -0.019(2)
C67 0.059(3) 0.046(3) 0.060(3) -0.026(2) -0.006(2) -0.018(2)
C68 0.072(3) 0.039(2) 0.035(2) -0.0158(19) -0.008(2) -0.007(2)
C69 0.056(3) 0.030(2) 0.026(2) -0.0127(17) -0.0068(18) -0.0072(19)
C70 0.047(2) 0.040(2) 0.029(2) -0.0139(18) -0.0004(18) -0.0127(19)
C71 0.055(3) 0.037(2) 0.031(2) -0.0161(18) 0.0021(19) -0.008(2)
C72 0.052(3) 0.037(2) 0.044(2) -0.020(2) 0.004(2) -0.014(2)
C73 0.055(3) 0.039(2) 0.044(2) -0.021(2) -0.001(2) -0.008(2)
C74 0.054(3) 0.041(2) 0.034(2) -0.0183(19) -0.0079(19) -0.004(2)
C1 0.047(3) 0.048(3) 0.042(2) -0.023(2) -0.004(2) -0.009(2)
C2 0.037(2) 0.045(2) 0.043(2) -0.021(2) -0.0016(18) -0.0013(19)
C3 0.044(2) 0.041(2) 0.0221(19) -0.0094(17) -0.0014(17) -0.0067(19)
C4 0.037(2) 0.050(3) 0.051(3) -0.026(2) 0.0121(19) -0.020(2)
C5 0.046(3) 0.049(3) 0.051(3) -0.027(2) 0.012(2) -0.011(2)
C6 0.044(2) 0.044(2) 0.025(2) -0.0133(18) -0.0027(17) -0.0043(19)
C7 0.032(2) 0.052(3) 0.051(3) -0.029(2) -0.0050(19) -0.0053(19)
C8 0.040(2) 0.052(3) 0.044(2) -0.021(2) -0.0037(19) 0.000(2)
C9 0.057(3) 0.056(3) 0.047(3) -0.028(2) 0.011(2) -0.022(2)
C10 0.044(2) 0.050(3) 0.043(2) -0.025(2) 0.0100(19) -0.017(2)
C11 0.059(3) 0.039(2) 0.052(3) -0.020(2) -0.007(2) 0.003(2)
C12 0.052(3) 0.028(2) 0.046(2) -0.0215(19) 0.001(2) -0.0073(19)
C13 0.054(3) 0.035(2) 0.044(2) -0.025(2) 0.009(2) -0.0132(19)
C14 0.042(2) 0.036(2) 0.045(2) -0.024(2) -0.0039(19) -0.0060(18)
C15 0.044(2) 0.037(2) 0.041(2) -0.0246(19) 0.0013(19) -0.0111(19)
C16 0.049(3) 0.046(2) 0.049(3) -0.030(2) 0.010(2) -0.014(2)
C17 0.046(2) 0.040(2) 0.057(3) -0.029(2) 0.001(2) -0.010(2)
C18 0.054(3) 0.053(3) 0.041(2) -0.025(2) -0.001(2) -0.013(2)
C19 0.036(2) 0.051(3) 0.045(2) -0.020(2) 0.0040(19) -0.009(2)
C20 0.042(2) 0.042(2) 0.039(2) -0.0171(19) 0.0032(18) -0.0068(19)
C21 0.045(2) 0.043(2) 0.029(2) -0.0111(18) 0.0055(18) -0.008(2)
C22 0.044(3) 0.049(3) 0.042(2) -0.016(2) -0.007(2) 0.001(2)
C23 0.037(2) 0.052(3) 0.035(2) -0.016(2) -0.0001(18) -0.010(2)
C24 0.069(3) 0.039(3) 0.056(3) -0.015(2) 0.019(2) -0.017(2)
C25 0.059(3) 0.039(2) 0.044(3) -0.013(2) 0.015(2) -0.007(2)
C26 0.051(3) 0.038(2) 0.028(2) -0.0072(18) 0.0026(18) 0.000(2)
C27 0.047(3) 0.054(3) 0.039(2) -0.020(2) 0.000(2) 0.000(2)
C28 0.052(3) 0.060(3) 0.043(3) -0.022(2) 0.002(2) 0.001(2)
C29 0.089(4) 0.032(2) 0.055(3) -0.020(2) 0.007(3) 0.003(2)
C30 0.064(3) 0.027(2) 0.053(3) -0.018(2) 0.005(2) 0.001(2)
C31 0.054(3) 0.035(2) 0.064(3) -0.025(2) 0.018(2) -0.013(2)
C32 0.046(3) 0.046(3) 0.058(3) -0.028(2) 0.003(2) -0.011(2)
C33 0.048(3) 0.037(2) 0.045(2) -0.024(2) 0.005(2) -0.0090(19)
C34 0.050(3) 0.035(2) 0.046(3) -0.024(2) 0.011(2) -0.0084(19)
C35 0.045(2) 0.040(2) 0.059(3) -0.029(2) -0.001(2) -0.001(2)
C36 0.061(3) 0.050(3) 0.046(3) -0.028(2) -0.001(2) -0.004(2)

loop_
_atom_type_symbol
_atom_type_description
_atom_type_scat_dispersion_real
_atom_type_scat_dispersion_imag
_atom_type_scat_source
C C 0.0033 0.0016 'International Tables Vol C Tables 4.2.6.8 and 6.1.1.4'
H H 0.0000 0.0000 'International Tables Vol C Tables 4.2.6.8 and 6.1.1.4'
N N 0.0061 0.0033 'International Tables Vol C Tables 4.2.6.8 and 6.1.1.4'
O O 0.0106 0.0060 'International Tables Vol C Tables 4.2.6.8 and 6.1.1.4'
P P 0.1023 0.0942 'International Tables Vol C Tables 4.2.6.8 and 6.1.1.4'
F F 0.0171 0.0103 'International Tables Vol C Tables 4.2.6.8 and 6.1.1.4'

loop_
_geom_angle_atom_site_label_1
_geom_angle_atom_site_label_2
_geom_angle_atom_site_label_3
_geom_angle
F1 P1 F4 91.8(2)
F1 P1 F2 89.9(2)
F4 P1 F2 177.96(19)
F1 P1 F5 90.84(16)
F4 P1 F5 90.87(16)
F2 P1 F5 90.18(17)
F1 P1 F3 179.29(17)
F4 P1 F3 88.52(17)
F2 P1 F3 89.74(18)
F5 P1 F3 89.77(16)
F1 P1 F6 89.24(16)
F4 P1 F6 88.90(15)
F2 P1 F6 90.04(16)
F5 P1 F6 179.8(2)
F3 P1 F6 90.16(16)
F12 P2 F9 91.4(2)
F12 P2 F10 90.5(2)
F9 P2 F10 178.0(3)
F12 P2 F8 91.0(2)
F9 P2 F8 89.8(3)
F10 P2 F8 89.6(2)
F12 P2 F11 91.58(19)
F9 P2 F11 90.8(2)
F10 P2 F11 89.68(19)
F8 P2 F11 177.3(2)
F12 P2 F7 177.7(2)
F9 P2 F7 88.9(2)
F10 P2 F7 89.2(2)
F8 P2 F7 91.2(2)
F11 P2 F7 86.2(2)
F15 P3 F13 91.7(3)
F15 P3 F16 92.1(2)
F13 P3 F16 176.0(2)
F15 P3 F17 91.40(18)
F13 P3 F17 90.06(18)
F16 P3 F17 90.96(18)
F15 P3 F14 89.91(19)
F13 P3 F14 88.85(19)
F16 P3 F14 90.04(18)
F17 P3 F14 178.32(19)
F15 P3 F18 178.9(2)
F13 P3 F18 88.0(2)
F16 P3 F18 88.1(2)
F17 P3 F18 89.63(18)
F14 P3 F18 89.05(18)
F19 P4 F22 178.2(2)
F19 P4 F23 92.2(2)
F22 P4 F23 89.2(2)
F19 P4 F20 88.4(3)
F22 P4 F20 90.2(2)
F23 P4 F20 178.8(2)
F19 P4 F24 91.0(2)
F22 P4 F24 90.1(2)
F23 P4 F24 88.91(18)
F20 P4 F24 90.01(19)
F19 P4 F21 88.8(2)
F22 P4 F21 90.1(2)
F23 P4 F21 89.85(18)
F20 P4 F21 91.23(18)
F24 P4 F21 178.7(2)
F25 P5 F29 94.6(3)
F25 P5 F26 93.7(3)
F29 P5 F26 169.9(3)
F25 P5 F27 87.6(4)
F29 P5 F27 87.5(2)
F26 P5 F27 86.9(2)
F25 P5 F30 93.1(3)
F29 P5 F30 94.2(2)
F26 P5 F30 91.2(2)
F27 P5 F30 178.1(2)
F25 P5 F28 179.0(3)
F29 P5 F28 85.9(3)
F26 P5 F28 85.8(2)
F27 P5 F28 91.6(3)
F30 P5 F28 87.8(2)
F31 P6 F35 98.6(4)
F31 P6 F34 97.6(4)
F35 P6 F34 94.1(3)
F31 P6 F36 92.5(4)
F35 P6 F36 168.1(4)
F34 P6 F36 88.7(3)
F31 P6 F33 90.2(3)
F35 P6 F33 89.5(3)
F34 P6 F33 170.8(3)
F36 P6 F33 86.1(2)
F31 P6 F32 177.3(3)
F35 P6 F32 83.4(3)
F34 P6 F32 84.1(3)
F36 P6 F32 85.4(4)
F33 P6 F32 88.0(3)
F37 P7 F39 106.2(6)
F37 P7 F38 161.8(6)
F39 P7 F38 90.4(6)
F37 P7 F40 81.9(5)
F39 P7 F40 169.4(6)
F38 P7 F40 82.6(4)
F37 P7 F42 89.0(3)
F39 P7 F42 83.4(3)
F38 P7 F42 85.6(4)
F40 P7 F42 103.9(4)
F37 P7 F41 89.1(4)
F39 P7 F41 90.6(3)
F38 P7 F41 98.1(4)
F40 P7 F41 82.5(4)
F42 P7 F41 173.0(4)
F44 P8 F46 106.2(6)
F44 P8 F45 88.7(5)
F46 P8 F45 91.6(3)
F44 P8 F43 173.6(5)
F46 P8 F43 79.4(4)
F45 P8 F43 88.0(4)
F44 P8 F47 86.9(5)
F46 P8 F47 166.9(5)
F45 P8 F47 88.3(3)
F43 P8 F47 87.5(4)
F44 P8 F48 92.6(4)
F46 P8 F48 89.7(2)
F45 P8 F48 177.8(4)
F43 P8 F48 90.5(2)
F47 P8 F48 90.0(2)
C130 O11 C111 122.8(3)
C117 O12 C115 123.9(3)
C113 O13 C131 119.0(4)
C132 O14 C133 117.9(4)
C138 O15 C134 117.0(3)
C143 O16 C145 120.2(3)
C146 O17 C147 112.0(3)
C123 O18 C148 119.1(3)
C118 O19 C121 120.7(3)
C127 O20 C125 120.2(3)
C112 C111 C116 123.2(4)
C112 C111 O11 112.9(3)
C116 C111 O11 123.9(4)
C113 C112 C111 118.6(4)
C113 C112 H11C 120.7
C111 C112 H11C 120.7
C112 C113 O13 125.2(4)
C112 C113 C114 121.1(4)
O13 C113 C114 113.7(4)
C115 C114 C113 118.1(4)
C115 C114 H11D 120.9
C113 C114 H11D 120.9
C114 C115 C116 123.1(4)
C114 C115 O12 114.9(4)
C116 C115 O12 121.3(3)
C111 C116 C115 116.0(4)
C111 C116 H11E 122.0
C115 C116 H11E 122.0
N12 C117 O12 121.2(3)
N12 C117 C120 123.6(4)
O12 C117 C120 115.0(4)
N12 C118 O19 118.7(3)
N12 C118 C119 123.2(4)
O19 C118 C119 117.8(4)
N11 C119 C118 121.3(4)
N11 C119 H11F 119.3
C118 C119 H11F 119.3
N11 C120 C117 120.4(4)
N11 C120 H12A 119.8
C117 C120 H12A 119.8
C126 C121 O19 123.6(3)
C126 C121 C122 122.2(4)
O19 C121 C122 113.9(3)
C123 C122 C121 118.2(4)
C123 C122 H12B 120.9
C121 C122 H12B 120.9
O18 C123 C122 124.3(3)
O18 C123 C124 114.7(3)
C122 C123 C124 120.9(4)
C125 C124 C123 117.6(4)
C125 C124 H12C 121.2
C123 C124 H12C 121.2
C124 C125 C126 123.5(4)
C124 C125 O20 116.1(4)
C126 C125 O20 120.1(4)
C121 C126 C125 117.6(4)
C121 C126 H12D 121.2
C125 C126 H12D 121.2
N9 C127 O20 121.3(3)
N9 C127 C128 122.4(4)
O20 C127 C128 116.2(3)
N10 C128 C127 121.2(4)
N10 C128 H12E 119.4
C127 C128 H12E 119.4
N10 C129 C130 120.2(4)
N10 C129 H12F 119.9
C130 C129 H12F 119.9
N9 C130 O11 119.8(4)
N9 C130 C129 123.1(4)
O11 C130 C129 116.8(4)
O13 C131 C132 113.2(4)
O13 C131 H13B 108.9
C132 C131 H13B 108.9
O13 C131 H13C 108.9
C132 C131 H13C 108.9
H13B C131 H13C 107.8
O14 C132 C131 117.4(6)
O14 C132 H13D 108.0
C131 C132 H13D 108.0
O14 C132 H13L 108.0
C131 C132 H13L 108.0
H13D C132 H13L 107.2
O14 C133 C134 115.7(3)
O14 C133 H13E 108.4
C134 C133 H13E 108.4
O14 C133 H13F 108.4
C134 C133 H13F 108.4
H13E C133 H13F 107.4
O15 C134 C133 109.7(3)
O15 C134 H13G 109.7
C133 C134 H13G 109.7
O15 C134 H13H 109.7
C133 C134 H13H 109.7
H13G C134 H13H 108.2
C136 C135 C144 119.8(4)
C136 C135 H13I 120.1
C144 C135 H13I 120.1
C135 C136 C137 120.8(4)
C135 C136 H13J 119.6
C137 C136 H13J 119.6
C138 C137 C136 120.5(4)
C138 C137 H13K 119.8
C136 C137 H13K 119.8
C137 C138 O15 124.1(3)
C137 C138 C139 120.9(3)
O15 C138 C139 115.0(3)
C140 C139 C144 119.4(3)
C140 C139 C138 122.8(3)
C144 C139 C138 117.8(3)
C141 C140 C139 120.0(3)
C141 C140 H14B 120.0
C139 C140 H14B 120.0
C140 C141 C142 121.8(3)
C140 C141 H14C 119.1
C142 C141 H14C 119.1
C143 C142 C141 119.6(3)
C143 C142 H14D 120.2
C141 C142 H14D 120.2
O16 C143 C142 126.1(3)
O16 C143 C144 113.6(3)
C142 C143 C144 120.3(3)
C139 C144 C135 119.9(3)
C139 C144 C143 118.7(3)
C135 C144 C143 121.4(3)
O16 C145 C146 111.6(3)
O16 C145 H14E 109.3
C146 C145 H14E 109.3
O16 C145 H14F 109.3
C146 C145 H14F 109.3
H14E C145 H14F 108.0
O17 C146 C145 109.3(3)
O17 C146 H14G 109.8
C145 C146 H14G 109.8
O17 C146 H14H 109.8
C145 C146 H14H 109.8
H14G C146 H14H 108.3
O17 C147 C148 108.3(3)
O17 C147 H14I 110.0
C148 C147 H14I 110.0
O17 C147 H14J 110.0
C148 C147 H14J 110.0
H14I C147 H14J 108.4
O18 C148 C147 106.8(3)
O18 C148 H14K 110.4
C147 C148 H14K 110.4
O18 C148 H14L 110.4
C147 C148 H14L 110.4
H14K C148 H14L 108.6
N16 C75 C76 121.0(4)
N16 C75 H75A 119.5
C76 C75 H75A 119.5
C75 C76 C77 119.9(3)
C75 C76 H76A 120.1
C77 C76 H76A 120.1
C78 C77 C76 117.6(3)
C78 C77 C80 120.5(3)
C76 C77 C80 121.7(3)
C79 C78 C77 119.8(3)
C79 C78 H78A 120.1
C77 C78 H78A 120.1
N16 C79 C78 121.5(3)
N16 C79 H79A 119.2
C78 C79 H79A 119.2
C81 C80 C84 117.2(3)
C81 C80 C77 122.0(3)
C84 C80 C77 120.7(3)
C82 C81 C80 120.9(3)
C82 C81 H81A 119.6
C80 C81 H81A 119.6
N15 C82 C81 120.1(3)
N15 C82 H82A 120.0
C81 C82 H82A 120.0
N15 C83 C84 120.8(4)
N15 C83 H83A 119.6
C84 C83 H83A 119.6
C83 C84 C80 119.3(4)
C83 C84 H84A 120.4
C80 C84 H84A 120.4
N15 C85 C86 108.8(3)
N15 C85 H85A 109.9
C86 C85 H85A 109.9
N15 C85 H85B 109.9
C86 C85 H85B 109.9
H85A C85 H85B 108.3
C87 C86 C91 119.6(4)
C87 C86 C85 120.6(4)
C91 C86 C85 119.8(3)
C86 C87 C88 119.8(4)
C86 C87 H87A 120.1
C88 C87 H87A 120.1
C89 C88 C87 120.5(4)
C89 C88 H88A 119.8
C87 C88 H88A 119.8
C88 C89 C90 119.8(4)
C88 C89 C92 119.8(4)
C90 C89 C92 120.2(4)
C91 C90 C89 119.9(4)
C91 C90 H90A 120.0
C89 C90 H90A 120.0
C90 C91 C86 120.3(4)
C90 C91 H91A 119.9
C86 C91 H91A 119.9
N14 C92 C89 108.1(3)
N14 C92 H92A 110.1
C89 C92 H92A 110.1
N14 C92 H92B 110.1
C89 C92 H92B 110.1
H92A C92 H92B 108.4
N14 C93 C94 121.6(4)
N14 C93 H93A 119.2
C94 C93 H93A 119.2
C93 C94 C95 119.8(4)
C93 C94 H94A 120.1
C95 C94 H94A 120.1
C94 C95 C96 116.5(4)
C94 C95 C98 122.3(3)
C96 C95 C98 121.0(3)
C97 C96 C95 121.1(4)
C97 C96 H96A 119.4
C95 C96 H96A 119.4
C96 C97 N14 120.9(4)
C96 C97 H97A 119.5
N14 C97 H97A 119.5
C99 C98 C102 116.5(4)
C99 C98 C95 121.2(4)
C102 C98 C95 122.2(3)
C100 C99 C98 120.0(4)
C100 C99 H99A 120.0
C98 C99 H99A 120.0
N13 C100 C99 121.4(4)
N13 C100 H10B 119.3
C99 C100 H10B 119.3
N13 C101 C102 121.8(4)
N13 C101 H10C 119.1
C102 C101 H10C 119.1
C101 C102 C98 120.6(4)
C101 C102 H10D 119.7
C98 C102 H10D 119.7
N13 C103 C104 109.0(3)
N13 C103 H10E 109.9
C104 C103 H10E 109.9
N13 C103 H10F 109.9
C104 C103 H10F 109.9
H10E C103 H10F 108.3
C109 C104 C105 119.8(4)
C109 C104 C103 119.6(4)
C105 C104 C103 120.5(4)
C104 C105 C106 120.3(4)
C104 C105 H10G 119.9
C106 C105 H10G 119.9
C107 C106 C105 120.2(4)
C107 C106 H10H 119.9
C105 C106 H10H 119.9
C108 C107 C106 118.7(4)
C108 C107 C110 120.9(4)
C106 C107 C110 120.2(3)
C107 C108 C109 121.1(4)
C107 C108 H10I 119.5
C109 C108 H10I 119.5
C104 C109 C108 119.6(4)
C104 C109 H10J 120.2
C108 C109 H10J 120.2
N16 C110 C107 108.8(3)
N16 C110 H11G 109.9
C107 C110 H11G 109.9
N16 C110 H11H 109.9
C107 C110 H11H 109.9
H11G C110 H11H 108.3
C37 O1 C53 122.5(3)
C41 O2 C49 120.7(4)
C39 O3 C57 119.2(4)
C58 O4 C59 121.8(5)
C65 O5 C60 117.3(3)
C74 O6 C61 119.2(3)
C63 O7 C62 112.5(4)
C47 O8 C64 118.2(4)
C52 O9 C43 120.0(3)
C45 O10 C56 119.5(3)
C54 N1 C55 117.3(4)
C53 N2 C56 114.2(4)
C49 N3 C52 114.2(5)
C51 N4 C50 116.9(6)
C28 N5 C24 120.1(4)
C28 N5 C29 119.0(4)
C24 N5 C29 120.7(4)
C19 N6 C23 120.5(4)
C19 N6 C18 118.6(3)
C23 N6 C18 120.8(3)
C9 N7 C8 120.1(4)
C9 N7 C11 118.8(4)
C8 N7 C11 120.8(4)
C1 N8 C5 119.4(4)
C1 N8 C36 119.9(3)
C5 N8 C36 120.6(4)
C127 N9 C130 115.5(3)
C128 N10 C129 117.5(4)
C119 N11 C120 116.9(4)
C117 N12 C118 114.5(3)
C100 N13 C101 119.7(4)
C100 N13 C103 119.6(4)
C101 N13 C103 120.6(4)
C93 N14 C97 119.9(4)
C93 N14 C92 120.9(3)
C97 N14 C92 119.0(3)
C83 N15 C82 121.6(3)
C83 N15 C85 119.4(3)
C82 N15 C85 118.8(3)
C75 N16 C79 119.9(3)
C75 N16 C110 120.2(3)
C79 N16 C110 119.7(3)
O1 C37 C38 115.0(4)
O1 C37 C42 121.8(4)
C38 C37 C42 122.7(4)
C37 C38 C39 119.4(5)
C37 C38 H38A 120.3
C39 C38 H38A 120.3
O3 C39 C40 124.8(5)
O3 C39 C38 115.8(5)
C40 C39 C38 119.1(5)
C41 C40 C39 120.6(5)
C41 C40 H40A 119.7
C39 C40 H40A 119.7
C40 C41 O2 115.3(4)
C40 C41 C42 121.8(5)
O2 C41 C42 122.9(5)
C37 C42 C41 116.4(5)
C37 C42 H42A 121.8
C41 C42 H42A 121.8
C48 C43 C44 122.4(4)
C48 C43 O9 117.1(4)
C44 C43 O9 120.1(4)
C45 C44 C43 118.0(4)
C45 C44 H44A 121.0
C43 C44 H44A 121.0
C44 C45 O10 124.1(4)
C44 C45 C46 121.6(4)
O10 C45 C46 114.2(4)
C47 C46 C45 118.4(4)
C47 C46 H46A 120.8
C45 C46 H46A 120.8
C46 C47 O8 124.4(4)
C46 C47 C48 121.6(4)
O8 C47 C48 114.1(4)
C43 C48 C47 117.9(4)
C43 C48 H48A 121.0
C47 C48 H48A 121.0
N3 C49 C50 124.9(6)
N3 C49 O2 117.4(6)
C50 C49 O2 117.7(7)
C49 C50 N4 119.8(7)
C49 C50 H50A 120.1
N4 C50 H50A 120.1
N4 C51 C52 121.1(6)
N4 C51 H51A 119.5
C52 C51 H51A 119.5
N3 C52 O9 120.4(4)
N3 C52 C51 123.0(5)
O9 C52 C51 116.5(5)
N2 C53 C54 124.1(5)
N2 C53 O1 120.2(4)
C54 C53 O1 115.6(4)
N1 C54 C53 120.7(5)
N1 C54 H54A 119.7
C53 C54 H54A 119.7
N1 C55 C56 120.5(5)
N1 C55 H55A 119.7
C56 C55 H55A 119.7
N2 C56 C55 123.1(4)
N2 C56 O10 117.2(4)
C55 C56 O10 119.5(5)
C58 C57 O3 113.3(5)
C58 C57 H57A 108.9
O3 C57 H57A 108.9
C58 C57 H57B 108.9
O3 C57 H57B 108.9
H57A C57 H57B 107.7
O4 C58 C57 131.8(8)
O4 C58 H58A 104.3
C57 C58 H58A 104.3
O4 C58 H58B 104.3
C57 C58 H58B 104.3
H58A C58 H58B 105.6
O4 C59 C60 109.0(4)
O4 C59 H59A 109.9
C60 C59 H59A 109.9
O4 C59 H59B 109.9
C60 C59 H59B 109.9
H59A C59 H59B 108.3
O5 C60 C59 108.3(4)
O5 C60 H60A 110.0
C59 C60 H60A 110.0
O5 C60 H60B 110.0
C59 C60 H60B 110.0
H60A C60 H60B 108.4
O6 C61 C62 113.3(4)
O6 C61 H61A 108.9
C62 C61 H61A 108.9
O6 C61 H61B 108.9
C62 C61 H61B 108.9
H61A C61 H61B 107.7
O7 C62 C61 108.4(4)
O7 C62 H62A 110.0
C61 C62 H62A 110.0
O7 C62 H62B 110.0
C61 C62 H62B 110.0
H62A C62 H62B 108.4
O7 C63 C64 112.7(4)
O7 C63 H63A 109.1
C64 C63 H63A 109.1
O7 C63 H63B 109.1
C64 C63 H63B 109.1
H63A C63 H63B 107.8
O8 C64 C63 107.1(4)
O8 C64 H64A 110.3
C63 C64 H64A 110.3
O8 C64 H64B 110.3
C63 C64 H64B 110.3
H64A C64 H64B 108.5
O5 C65 C66 124.6(4)
O5 C65 C70 114.0(4)
C66 C65 C70 121.4(4)
C67 C66 C65 119.1(4)
C67 C66 H66A 120.5
C65 C66 H66A 120.5
C68 C67 C66 122.8(4)
C68 C67 H67A 118.6
C66 C67 H67A 118.6
C67 C68 C69 118.8(4)
C67 C68 H68A 120.6
C69 C68 H68A 120.6
C68 C69 C74 121.6(4)
C68 C69 C70 119.9(4)
C74 C69 C70 118.5(3)
C65 C70 C71 122.9(4)
C65 C70 C69 118.0(4)
C71 C70 C69 119.1(4)
C72 C71 C70 120.4(4)
C72 C71 H71A 119.8
C70 C71 H71A 119.8
C71 C72 C73 121.3(4)
C71 C72 H72A 119.4
C73 C72 H72A 119.4
C74 C73 C72 119.5(4)
C74 C73 H73A 120.2
C72 C73 H73A 120.2
O6 C74 C73 125.2(4)
O6 C74 C69 113.7(3)
C73 C74 C69 121.1(4)
N8 C1 C2 122.2(4)
N8 C1 H1A 118.9
C2 C1 H1A 118.9
C1 C2 C3 118.6(4)
C1 C2 H2A 120.7
C3 C2 H2A 120.7
C4 C3 C2 117.8(4)
C4 C3 C6 121.9(4)
C2 C3 C6 120.3(4)
C3 C4 C5 121.1(4)
C3 C4 H4A 119.4
C5 C4 H4A 119.4
N8 C5 C4 120.9(4)
N8 C5 H5A 119.6
C4 C5 H5A 119.6
C7 C6 C10 117.9(4)
C7 C6 C3 122.0(4)
C10 C6 C3 119.9(4)
C6 C7 C8 120.6(4)
C6 C7 H7A 119.7
C8 C7 H7A 119.7
N7 C8 C7 120.5(4)
N7 C8 H8A 119.8
C7 C8 H8A 119.8
N7 C9 C10 121.3(4)
N7 C9 H9A 119.4
C10 C9 H9A 119.4
C6 C10 C9 119.5(4)
C6 C10 H10A 120.3
C9 C10 H10A 120.3
N7 C11 C12 109.3(3)
N7 C11 H11A 109.8
C12 C11 H11A 109.8
N7 C11 H11B 109.8
C12 C11 H11B 109.8
H11A C11 H11B 108.3
C17 C12 C13 119.1(4)
C17 C12 C11 121.1(4)
C13 C12 C11 119.6(4)
C14 C13 C12 120.6(4)
C14 C13 H13A 119.7
C12 C13 H13A 119.7
C13 C14 C15 120.2(4)
C13 C14 H14A 119.9
C15 C14 H14A 119.9
C16 C15 C14 119.0(4)
C16 C15 C18 120.3(4)
C14 C15 C18 120.5(4)
C17 C16 C15 120.3(4)
C17 C16 H16A 119.8
C15 C16 H16A 119.8
C12 C17 C16 120.6(4)
C12 C17 H17A 119.7
C16 C17 H17A 119.7
C15 C18 N6 108.9(3)
C15 C18 H18A 109.9
N6 C18 H18A 109.9
C15 C18 H18B 109.9
N6 C18 H18B 109.9
H18A C18 H18B 108.3
N6 C19 C20 120.1(4)
N6 C19 H19A 120.0
C20 C19 H19A 120.0
C19 C20 C21 120.2(4)
C19 C20 H20A 119.9
C21 C20 H20A 119.9
C22 C21 C20 117.7(4)
C22 C21 C26 122.1(4)
C20 C21 C26 120.0(4)
C23 C22 C21 120.4(4)
C23 C22 H22A 119.8
C21 C22 H22A 119.8
N6 C23 C22 120.9(4)
N6 C23 H23A 119.5
C22 C23 H23A 119.5
N5 C24 C25 121.5(4)
N5 C24 H24A 119.3
C25 C24 H24A 119.3
C24 C25 C26 119.4(4)
C24 C25 H25A 120.3
C26 C25 H25A 120.3
C25 C26 C27 117.6(4)
C25 C26 C21 122.0(4)
C27 C26 C21 120.3(4)
C28 C27 C26 119.7(4)
C28 C27 H27A 120.2
C26 C27 H27A 120.2
N5 C28 C27 121.6(4)
N5 C28 H28A 119.2
C27 C28 H28A 119.2
C30 C29 N5 108.7(3)
C30 C29 H29A 109.9
N5 C29 H29A 109.9
C30 C29 H29B 109.9
N5 C29 H29B 109.9
H29A C29 H29B 108.3
C31 C30 C35 118.4(4)
C31 C30 C29 121.0(4)
C35 C30 C29 120.5(4)
C32 C31 C30 121.1(4)
C32 C31 H31A 119.5
C30 C31 H31A 119.5
C33 C32 C31 120.2(4)
C33 C32 H32A 119.9
C31 C32 H32A 119.9
C32 C33 C34 119.0(4)
C32 C33 C36 120.2(4)
C34 C33 C36 120.5(4)
C35 C34 C33 120.8(4)
C35 C34 H34A 119.6
C33 C34 H34A 119.6
C34 C35 C30 120.3(4)
C34 C35 H35A 119.8
C30 C35 H35A 119.8
C33 C36 N8 108.8(3)
C33 C36 H36A 109.9
N8 C36 H36A 109.9
C33 C36 H36B 109.9
N8 C36 H36B 109.9
H36A C36 H36B 108.3

loop_
_geom_bond_atom_site_label_1
_geom_bond_atom_site_label_2
_geom_bond_distance
P1 F1 1.570(3)
P1 F4 1.572(3)
P1 F2 1.582(3)
P1 F5 1.582(3)
P1 F3 1.588(3)
P1 F6 1.612(3)
P2 F12 1.549(3)
P2 F9 1.554(3)
P2 F10 1.570(3)
P2 F8 1.571(4)
P2 F11 1.587(3)
P2 F7 1.595(4)
P3 F15 1.567(3)
P3 F13 1.569(3)
P3 F16 1.578(3)
P3 F17 1.590(3)
P3 F14 1.597(3)
P3 F18 1.601(4)
P4 F19 1.542(4)
P4 F22 1.568(4)
P4 F23 1.576(3)
P4 F20 1.580(3)
P4 F24 1.582(3)
P4 F21 1.588(3)
P5 F25 1.500(5)
P5 F29 1.559(4)
P5 F26 1.562(3)
P5 F27 1.569(4)
P5 F30 1.591(4)
P5 F28 1.603(4)
P6 F31 1.487(5)
P6 F35 1.505(4)
P6 F34 1.557(5)
P6 F36 1.568(5)
P6 F33 1.581(4)
P6 F32 1.594(6)
P7 F37 1.438(5)
P7 F39 1.443(4)
P7 F38 1.478(5)
P7 F40 1.517(4)
P7 F42 1.521(4)
P7 F41 1.542(4)
P8 F44 1.492(8)
P8 F46 1.522(5)
P8 F45 1.533(5)
P8 F43 1.551(6)
P8 F47 1.551(5)
P8 F48 1.556(3)
O11 C130 1.347(5)
O11 C111 1.402(5)
O12 C117 1.357(4)
O12 C115 1.400(5)
O13 C113 1.374(5)
O13 C131 1.451(6)
O14 C132 1.322(6)
O14 C133 1.380(5)
O15 C138 1.366(4)
O15 C134 1.448(4)
O16 C143 1.365(4)
O16 C145 1.443(4)
O17 C146 1.419(4)
O17 C147 1.421(4)
O18 C123 1.372(4)
O18 C148 1.428(4)
O19 C118 1.363(4)
O19 C121 1.380(5)
O20 C127 1.353(4)
O20 C125 1.400(4)
C111 C112 1.377(5)
C111 C116 1.385(5)
C112 C113 1.363(6)
C112 H11C 0.9500
C113 C114 1.400(6)
C114 C115 1.368(5)
C114 H11D 0.9500
C115 C116 1.388(5)
C116 H11E 0.9500
C117 N12 1.313(5)
C117 C120 1.394(5)
C118 N12 1.340(5)
C118 C119 1.372(5)
C119 N11 1.326(5)
C119 H11F 0.9500
C120 N11 1.330(5)
C120 H12A 0.9500
C121 C126 1.364(5)
C121 C122 1.393(5)
C122 C123 1.381(5)
C122 H12B 0.9500
C123 C124 1.398(5)
C124 C125 1.368(5)
C124 H12C 0.9500
C125 C126 1.371(5)
C126 H12D 0.9500
C127 N9 1.313(5)
C127 C128 1.400(5)
C128 N10 1.309(5)
C128 H12E 0.9500
C129 N10 1.333(5)
C129 C130 1.388(6)
C129 H12F 0.9500
C130 N9 1.327(5)
C131 C132 1.456(7)
C131 H13B 0.9900
C131 H13C 0.9900
C132 H13D 0.9900
C132 H13L 0.9900
C133 C134 1.490(6)
C133 H13E 0.9900
C133 H13F 0.9900
C134 H13G 0.9900
C134 H13H 0.9900
C135 C136 1.367(5)
C135 C144 1.423(5)
C135 H13I 0.9500
C136 C137 1.399(5)
C136 H13J 0.9500
C137 C138 1.360(5)
C137 H13K 0.9500
C138 C139 1.434(5)
C139 C140 1.409(5)
C139 C144 1.411(5)
C140 C141 1.356(5)
C140 H14B 0.9500
C141 C142 1.402(5)
C141 H14C 0.9500
C142 C143 1.365(5)
C142 H14D 0.9500
C143 C144 1.433(5)
C145 C146 1.487(5)
C145 H14E 0.9900
C145 H14F 0.9900
C146 H14G 0.9900
C146 H14H 0.9900
C147 C148 1.494(5)
C147 H14I 0.9900
C147 H14J 0.9900
C148 H14K 0.9900
C148 H14L 0.9900
C75 N16 1.335(5)
C75 C76 1.376(5)
C75 H75A 0.9500
C76 C77 1.395(5)
C76 H76A 0.9500
C77 C78 1.385(5)
C77 C80 1.475(5)
C78 C79 1.368(5)
C78 H78A 0.9500
C79 N16 1.342(4)
C79 H79A 0.9500
C80 C81 1.386(5)
C80 C84 1.407(5)
C81 C82 1.365(5)
C81 H81A 0.9500
C82 N15 1.333(5)
C82 H82A 0.9500
C83 N15 1.330(5)
C83 C84 1.374(5)
C83 H83A 0.9500
C84 H84A 0.9500
C85 N15 1.505(5)
C85 C86 1.511(5)
C85 H85A 0.9900
C85 H85B 0.9900
C86 C87 1.376(5)
C86 C91 1.388(5)
C87 C88 1.393(6)
C87 H87A 0.9500
C88 C89 1.369(6)
C88 H88A 0.9500
C89 C90 1.386(5)
C89 C92 1.524(6)
C90 C91 1.381(5)
C90 H90A 0.9500
C91 H91A 0.9500
C92 N14 1.491(5)
C92 H92A 0.9900
C92 H92B 0.9900
C93 N14 1.326(5)
C93 C94 1.379(6)
C93 H93A 0.9500
C94 C95 1.391(5)
C94 H94A 0.9500
C95 C96 1.403(5)
C95 C98 1.484(5)
C96 C97 1.348(6)
C96 H96A 0.9500
C97 N14 1.351(5)
C97 H97A 0.9500
C98 C99 1.388(5)
C98 C102 1.393(5)
C99 C100 1.384(6)
C99 H99A 0.9500
C100 N13 1.325(5)
C100 H10B 0.9500
C101 N13 1.329(5)
C101 C102 1.360(6)
C101 H10C 0.9500
C102 H10D 0.9500
C103 N13 1.498(5)
C103 C104 1.524(6)
C103 H10E 0.9900
C103 H10F 0.9900
C104 C109 1.379(6)
C104 C105 1.379(6)
C105 C106 1.393(6)
C105 H10G 0.9500
C106 C107 1.386(5)
C106 H10H 0.9500
C107 C108 1.384(5)
C107 C110 1.505(5)
C108 C109 1.389(6)
C108 H10I 0.9500
C109 H10J 0.9500
C110 N16 1.494(5)
C110 H11G 0.9900
C110 H11H 0.9900
O1 C37 1.376(5)
O1 C53 1.382(6)
O2 C41 1.378(6)
O2 C49 1.383(7)
O3 C39 1.360(6)
O3 C57 1.439(6)
O4 C58 1.158(8)
O4 C59 1.419(5)
O5 C65 1.370(5)
O5 C60 1.441(5)
O6 C74 1.372(5)
O6 C61 1.441(5)
O7 C63 1.431(6)
O7 C62 1.444(6)
O8 C47 1.379(5)
O8 C64 1.463(6)
O9 C52 1.354(5)
O9 C43 1.389(5)
O10 C45 1.374(5)
O10 C56 1.377(5)
N1 C54 1.320(6)
N1 C55 1.334(6)
N2 C53 1.301(6)
N2 C56 1.357(6)
N3 C49 1.328(7)
N3 C52 1.330(6)
N4 C51 1.305(8)
N4 C50 1.375(9)
N5 C28 1.328(6)
N5 C24 1.331(5)
N5 C29 1.510(5)
N6 C19 1.342(5)
N6 C23 1.349(5)
N6 C18 1.508(5)
N7 C9 1.335(5)
N7 C8 1.345(5)
N7 C11 1.492(5)
N8 C1 1.333(5)
N8 C5 1.339(5)
N8 C36 1.511(5)
C37 C38 1.378(6)
C37 C42 1.382(6)
C38 C39 1.394(6)
C38 H38A 0.9500
C39 C40 1.379(7)
C40 C41 1.366(7)
C40 H40A 0.9500
C41 C42 1.405(7)
C42 H42A 0.9500
C43 C48 1.369(6)
C43 C44 1.380(6)
C44 C45 1.372(6)
C44 H44A 0.9500
C45 C46 1.391(6)
C46 C47 1.366(6)
C46 H46A 0.9500
C47 C48 1.394(6)
C48 H48A 0.9500
C49 C50 1.360(9)
C50 H50A 0.9500
C51 C52 1.406(7)
C51 H51A 0.9500
C53 C54 1.376(6)
C54 H54A 0.9500
C55 C56 1.360(6)
C55 H55A 0.9500
C57 C58 1.399(8)
C57 H57A 0.9900
C57 H57B 0.9900
C58 H58A 0.9900
C58 H58B 0.9900
C59 C60 1.486(6)
C59 H59A 0.9900
C59 H59B 0.9900
C60 H60A 0.9900
C60 H60B 0.9900
C61 C62 1.492(7)
C61 H61A 0.9900
C61 H61B 0.9900
C62 H62A 0.9900
C62 H62B 0.9900
C63 C64 1.482(7)
C63 H63A 0.9900
C63 H63B 0.9900
C64 H64A 0.9900
C64 H64B 0.9900
C65 C66 1.383(6)
C65 C70 1.411(6)
C66 C67 1.381(6)
C66 H66A 0.9500
C67 C68 1.370(6)
C67 H67A 0.9500
C68 C69 1.417(5)
C68 H68A 0.9500
C69 C74 1.418(6)
C69 C70 1.427(5)
C70 C71 1.411(5)
C71 C72 1.367(6)
C71 H71A 0.9500
C72 C73 1.403(6)
C72 H72A 0.9500
C73 C74 1.375(5)
C73 H73A 0.9500
C1 C2 1.377(6)
C1 H1A 0.9500
C2 C3 1.399(5)
C2 H2A 0.9500
C3 C4 1.363(5)
C3 C6 1.511(5)
C4 C5 1.366(6)
C4 H4A 0.9500
C5 H5A 0.9500
C6 C7 1.378(5)
C6 C10 1.385(5)
C7 C8 1.384(6)
C7 H7A 0.9500
C8 H8A 0.9500
C9 C10 1.393(6)
C9 H9A 0.9500
C10 H10A 0.9500
C11 C12 1.507(6)
C11 H11A 0.9900
C11 H11B 0.9900
C12 C17 1.381(6)
C12 C13 1.392(6)
C13 C14 1.385(5)
C13 H13A 0.9500
C14 C15 1.392(5)
C14 H14A 0.9500
C15 C16 1.390(6)
C15 C18 1.497(5)
C16 C17 1.389(6)
C16 H16A 0.9500
C17 H17A 0.9500
C18 H18A 0.9900
C18 H18B 0.9900
C19 C20 1.386(6)
C19 H19A 0.9500
C20 C21 1.388(5)
C20 H20A 0.9500
C21 C22 1.388(6)
C21 C26 1.475(6)
C22 C23 1.361(6)
C22 H22A 0.9500
C23 H23A 0.9500
C24 C25 1.369(6)
C24 H24A 0.9500
C25 C26 1.390(6)
C25 H25A 0.9500
C26 C27 1.392(6)
C27 C28 1.363(6)
C27 H27A 0.9500
C28 H28A 0.9500
C29 C30 1.509(6)
C29 H29A 0.9900
C29 H29B 0.9900
C30 C31 1.388(6)
C30 C35 1.402(6)
C31 C32 1.383(6)
C31 H31A 0.9500
C32 C33 1.380(6)
C32 H32A 0.9500
C33 C34 1.398(6)
C33 C36 1.500(6)
C34 C35 1.369(6)
C34 H34A 0.9500
C35 H35A 0.9500
C36 H36A 0.9900
C36 H36B 0.9900

loop_
_geom_torsion_atom_site_label_1
_geom_torsion_atom_site_label_2
_geom_torsion_atom_site_label_3
_geom_torsion_atom_site_label_4
_geom_torsion
C130 O11 C111 C112 -177.7(4)
C130 O11 C111 C116 5.4(6)
C116 C111 C112 C113 -1.3(6)
O11 C111 C112 C113 -178.2(3)
C111 C112 C113 O13 -177.0(4)
C111 C112 C113 C114 1.3(6)
C131 O13 C113 C112 -19.6(6)
C131 O13 C113 C114 162.0(4)
C112 C113 C114 C115 -1.0(6)
O13 C113 C114 C115 177.4(3)
C113 C114 C115 C116 0.8(6)
C113 C114 C115 O12 171.1(3)
C117 O12 C115 C114 139.2(4)
C117 O12 C115 C116 -50.4(5)
C112 C111 C116 C115 1.1(6)
O11 C111 C116 C115 177.6(3)
C114 C115 C116 C111 -0.8(6)
O12 C115 C116 C111 -170.5(3)
C115 O12 C117 N12 -15.9(6)
C115 O12 C117 C120 167.8(4)
C121 O19 C118 N12 47.9(5)
C121 O19 C118 C119 -137.7(4)
N12 C118 C119 N11 0.7(7)
O19 C118 C119 N11 -173.5(4)
N12 C117 C120 N11 -0.5(7)
O12 C117 C120 N11 175.7(4)
C118 O19 C121 C126 26.9(5)
C118 O19 C121 C122 -158.7(3)
C126 C121 C122 C123 -0.7(5)
O19 C121 C122 C123 -175.1(3)
C148 O18 C123 C122 -2.4(5)
C148 O18 C123 C124 177.5(3)
C121 C122 C123 O18 -179.3(3)
C121 C122 C123 C124 0.8(5)
O18 C123 C124 C125 179.6(3)
C122 C123 C124 C125 -0.6(5)
C123 C124 C125 C126 0.1(5)
C123 C124 C125 O20 173.9(3)
C127 O20 C125 C124 117.1(4)
C127 O20 C125 C126 -68.9(5)
O19 C121 C126 C125 174.1(3)
C122 C121 C126 C125 0.2(5)
C124 C125 C126 C121 0.1(5)
O20 C125 C126 C121 -173.5(3)
C125 O20 C127 N9 -8.0(6)
C125 O20 C127 C128 173.7(4)
N9 C127 C128 N10 1.5(7)
O20 C127 C128 N10 179.9(4)
C111 O11 C130 N9 57.3(6)
C111 O11 C130 C129 -128.3(4)
N10 C129 C130 N9 0.3(7)
N10 C129 C130 O11 -174.0(4)
C113 O13 C131 C132 90.5(6)
C133 O14 C132 C131 154.0(4)
O13 C131 C132 O14 49.3(7)
C132 O14 C133 C134 75.5(6)
C138 O15 C134 C133 -170.3(3)
O14 C133 C134 O15 68.7(5)
C144 C135 C136 C137 -1.8(5)
C135 C136 C137 C138 4.9(6)
C136 C137 C138 O15 175.8(3)
C136 C137 C138 C139 -3.9(6)
C134 O15 C138 C137 -1.6(5)
C134 O15 C138 C139 178.2(3)
C137 C138 C139 C140 -179.6(3)
O15 C138 C139 C140 0.7(5)
C137 C138 C139 C144 -0.2(5)
O15 C138 C139 C144 -179.9(3)
C144 C139 C140 C141 1.3(5)
C138 C139 C140 C141 -179.3(3)
C139 C140 C141 C142 -2.7(6)
C140 C141 C142 C143 0.3(6)
C145 O16 C143 C142 13.2(5)
C145 O16 C143 C144 -167.2(3)
C141 C142 C143 O16 -177.2(3)
C141 C142 C143 C144 3.3(5)
C140 C139 C144 C135 -177.3(3)
C138 C139 C144 C135 3.2(5)
C140 C139 C144 C143 2.1(5)
C138 C139 C144 C143 -177.3(3)
C136 C135 C144 C139 -2.3(5)
C136 C135 C144 C143 178.3(3)
O16 C143 C144 C139 176.0(3)
C142 C143 C144 C139 -4.5(5)
O16 C143 C144 C135 -4.6(5)
C142 C143 C144 C135 175.0(3)
C143 O16 C145 C146 -107.4(4)
C147 O17 C146 C145 159.3(3)
O16 C145 C146 O17 60.3(4)
C146 O17 C147 C148 173.1(3)
C123 O18 C148 C147 169.8(3)
O17 C147 C148 O18 -75.5(4)
N16 C75 C76 C77 2.6(6)
C75 C76 C77 C78 1.0(5)
C75 C76 C77 C80 -174.1(3)
C76 C77 C78 C79 -3.4(5)
C80 C77 C78 C79 171.9(3)
C77 C78 C79 N16 2.2(5)
C78 C77 C80 C81 -141.5(3)
C76 C77 C80 C81 33.5(5)
C78 C77 C80 C84 35.0(5)
C76 C77 C80 C84 -149.9(4)
C84 C80 C81 C82 -3.3(5)
C77 C80 C81 C82 173.3(3)
C80 C81 C82 N15 0.0(5)
N15 C83 C84 C80 -1.3(6)
C81 C80 C84 C83 4.0(5)
C77 C80 C84 C83 -172.7(3)
N15 C85 C86 C87 86.0(4)
N15 C85 C86 C91 -91.0(4)
C91 C86 C87 C88 4.2(6)
C85 C86 C87 C88 -172.8(3)
C86 C87 C88 C89 -0.5(6)
C87 C88 C89 C90 -3.3(6)
C87 C88 C89 C92 170.7(4)
C88 C89 C90 C91 3.3(5)
C92 C89 C90 C91 -170.7(3)
C89 C90 C91 C86 0.4(5)
C87 C86 C91 C90 -4.2(5)
C85 C86 C91 C90 172.9(3)
C88 C89 C92 N14 -89.3(4)
C90 C89 C92 N14 84.7(4)
N14 C93 C94 C95 0.6(6)
C93 C94 C95 C96 -2.2(5)
C93 C94 C95 C98 173.5(3)
C94 C95 C96 C97 1.0(5)
C98 C95 C96 C97 -174.7(4)
C95 C96 C97 N14 1.8(6)
C94 C95 C98 C99 -1.3(5)
C96 C95 C98 C99 174.2(4)
C94 C95 C98 C102 -177.8(4)
C96 C95 C98 C102 -2.3(5)
C102 C98 C99 C100 2.6(6)
C95 C98 C99 C100 -174.1(4)
C98 C99 C100 N13 0.3(6)
N13 C101 C102 C98 0.6(6)
C99 C98 C102 C101 -3.0(6)
C95 C98 C102 C101 173.6(4)
N13 C103 C104 C109 86.8(4)
N13 C103 C104 C105 -89.3(5)
C109 C104 C105 C106 -5.0(6)
C103 C104 C105 C106 171.0(3)
C104 C105 C106 C107 0.4(6)
C105 C106 C107 C108 4.3(5)
C105 C106 C107 C110 -170.9(3)
C106 C107 C108 C109 -4.5(5)
C110 C107 C108 C109 170.7(3)
C105 C104 C109 C108 4.8(5)
C103 C104 C109 C108 -171.2(3)
C107 C108 C109 C104 0.0(5)
C108 C107 C110 N16 -92.8(4)
C106 C107 C110 N16 82.3(4)
O20 C127 N9 C130 179.3(4)
C128 C127 N9 C130 -2.4(6)
O11 C130 N9 C127 175.6(4)
C129 C130 N9 C127 1.5(6)
C127 C128 N10 C129 0.4(6)
C130 C129 N10 C128 -1.2(6)
C118 C119 N11 C120 -1.7(6)
C117 C120 N11 C119 1.6(6)
O12 C117 N12 C118 -176.6(3)
C120 C117 N12 C118 -0.6(6)
O19 C118 N12 C117 174.6(3)
C119 C118 N12 C117 0.5(6)
C99 C100 N13 C101 -2.9(6)
C99 C100 N13 C103 173.3(4)
C102 C101 N13 C100 2.5(6)
C102 C101 N13 C103 -173.7(4)
C104 C103 N13 C100 -82.3(5)
C104 C103 N13 C101 93.8(5)
C94 C93 N14 C97 2.3(6)
C94 C93 N14 C92 -172.9(3)
C96 C97 N14 C93 -3.5(6)
C96 C97 N14 C92 171.7(4)
C89 C92 N14 C93 92.1(4)
C89 C92 N14 C97 -83.0(4)
C84 C83 N15 C82 -2.2(5)
C84 C83 N15 C85 173.8(3)
C81 C82 N15 C83 2.9(5)
C81 C82 N15 C85 -173.2(3)
C86 C85 N15 C83 -98.7(4)
C86 C85 N15 C82 77.4(4)
C76 C75 N16 C79 -3.9(6)
C76 C75 N16 C110 171.7(4)
C78 C79 N16 C75 1.5(5)
C78 C79 N16 C110 -174.1(3)
C107 C110 N16 C75 -102.2(4)
C107 C110 N16 C79 73.4(4)
C53 O1 C37 C38 -139.8(4)
C53 O1 C37 C42 47.9(6)
O1 C37 C38 C39 -174.1(4)
C42 C37 C38 C39 -1.9(7)
C57 O3 C39 C40 29.2(7)
C57 O3 C39 C38 -156.7(4)
C37 C38 C39 O3 -173.6(4)
C37 C38 C39 C40 0.8(7)
O3 C39 C40 C41 174.0(5)
C38 C39 C40 C41 0.0(7)
C39 C40 C41 O2 -178.4(5)
C39 C40 C41 C42 0.1(8)
C49 O2 C41 C40 -176.4(5)
C49 O2 C41 C42 5.1(8)
O1 C37 C42 C41 173.7(4)
C38 C37 C42 C41 2.0(7)
C40 C41 C42 C37 -1.1(7)
O2 C41 C42 C37 177.3(5)
C52 O9 C43 C48 -125.9(4)
C52 O9 C43 C44 60.4(5)
C48 C43 C44 C45 -0.2(6)
O9 C43 C44 C45 173.1(4)
C43 C44 C45 O10 -179.8(4)
C43 C44 C45 C46 -0.5(6)
C56 O10 C45 C44 -8.0(6)
C56 O10 C45 C46 172.6(4)
C44 C45 C46 C47 1.3(6)
O10 C45 C46 C47 -179.3(4)
C45 C46 C47 O8 177.5(4)
C45 C46 C47 C48 -1.4(6)
C64 O8 C47 C46 5.9(6)
C64 O8 C47 C48 -175.1(4)
C44 C43 C48 C47 0.1(6)
O9 C43 C48 C47 -173.4(4)
C46 C47 C48 C43 0.7(6)
O8 C47 C48 C43 -178.3(4)
C52 N3 C49 C50 1.7(9)
C52 N3 C49 O2 -176.7(5)
C41 O2 C49 N3 -71.4(7)
C41 O2 C49 C50 110.1(7)
N3 C49 C50 N4 0.3(12)
O2 C49 C50 N4 178.7(7)
C51 N4 C50 C49 -2.8(12)
C50 N4 C51 C52 3.3(10)
C49 N3 C52 O9 177.0(4)
C49 N3 C52 C51 -1.2(7)
C43 O9 C52 N3 17.3(6)
C43 O9 C52 C51 -164.4(4)
N4 C51 C52 N3 -1.4(9)
N4 C51 C52 O9 -179.7(5)
C56 N2 C53 C54 1.8(7)
C56 N2 C53 O1 178.3(4)
C37 O1 C53 N2 23.8(7)
C37 O1 C53 C54 -159.4(4)
C55 N1 C54 C53 -1.2(7)
N2 C53 C54 N1 -0.9(8)
O1 C53 C54 N1 -177.6(4)
C54 N1 C55 C56 2.2(7)
C53 N2 C56 C55 -0.7(6)
C53 N2 C56 O10 -175.5(4)
N1 C55 C56 N2 -1.3(7)
N1 C55 C56 O10 173.4(4)
C45 O10 C56 N2 -67.7(5)
C45 O10 C56 C55 117.3(5)
C39 O3 C57 C58 -119.1(8)
C59 O4 C58 C57 177.7(10)
O3 C57 C58 O4 34.2(18)
C58 O4 C59 C60 -138.3(9)
C65 O5 C60 C59 169.0(4)
O4 C59 C60 O5 -71.9(5)
C74 O6 C61 C62 82.2(5)
C63 O7 C62 C61 162.8(4)
O6 C61 C62 O7 69.6(5)
C62 O7 C63 C64 78.1(5)
C47 O8 C64 C63 -169.4(4)
O7 C63 C64 O8 71.6(6)
C60 O5 C65 C66 -0.7(6)
C60 O5 C65 C70 -179.0(4)
O5 C65 C66 C67 -176.5(4)
C70 C65 C66 C67 1.7(6)
C65 C66 C67 C68 -0.9(7)
C66 C67 C68 C69 -0.7(6)
C67 C68 C69 C74 -177.4(4)
C67 C68 C69 C70 1.5(6)
O5 C65 C70 C71 -1.0(6)
C66 C65 C70 C71 -179.3(4)
O5 C65 C70 C69 177.5(3)
C66 C65 C70 C69 -0.9(6)
C68 C69 C70 C65 -0.7(5)
C74 C69 C70 C65 178.2(3)
C68 C69 C70 C71 177.8(3)
C74 C69 C70 C71 -3.3(5)
C65 C70 C71 C72 -178.6(4)
C69 C70 C71 C72 3.0(5)
C70 C71 C72 C73 -0.8(6)
C71 C72 C73 C74 -1.0(6)
C61 O6 C74 C73 -8.0(6)
C61 O6 C74 C69 173.0(3)
C72 C73 C74 O6 -178.4(4)
C72 C73 C74 C69 0.6(6)
C68 C69 C74 O6 -0.5(5)
C70 C69 C74 O6 -179.4(3)
C68 C69 C74 C73 -179.6(4)
C70 C69 C74 C73 1.6(5)
C5 N8 C1 C2 -1.3(6)
C36 N8 C1 C2 174.8(4)
N8 C1 C2 C3 -1.0(6)
C1 C2 C3 C4 2.6(5)
C1 C2 C3 C6 -174.6(3)
C2 C3 C4 C5 -2.1(6)
C6 C3 C4 C5 175.1(4)
C1 N8 C5 C4 1.8(6)
C36 N8 C5 C4 -174.1(4)
C3 C4 C5 N8 -0.1(6)
C4 C3 C6 C7 -178.3(4)
C2 C3 C6 C7 -1.2(5)
C4 C3 C6 C10 -2.6(5)
C2 C3 C6 C10 174.5(3)
C10 C6 C7 C8 -2.7(6)
C3 C6 C7 C8 173.0(3)
C9 N7 C8 C7 3.4(6)
C11 N7 C8 C7 -170.5(4)
C6 C7 C8 N7 -0.2(6)
C8 N7 C9 C10 -3.6(6)
C11 N7 C9 C10 170.4(4)
C7 C6 C10 C9 2.5(6)
C3 C6 C10 C9 -173.3(3)
N7 C9 C10 C6 0.6(6)
C9 N7 C11 C12 -87.0(5)
C8 N7 C11 C12 86.9(4)
N7 C11 C12 C17 -92.2(4)
N7 C11 C12 C13 81.9(5)
C17 C12 C13 C14 3.5(5)
C11 C12 C13 C14 -170.7(3)
C12 C13 C14 C15 -0.6(5)
C13 C14 C15 C16 -3.1(5)
C13 C14 C15 C18 173.5(3)
C14 C15 C16 C17 4.1(6)
C18 C15 C16 C17 -172.5(3)
C13 C12 C17 C16 -2.5(5)
C11 C12 C17 C16 171.6(4)
C15 C16 C17 C12 -1.3(6)
C16 C15 C18 N6 93.7(4)
C14 C15 C18 N6 -82.9(4)
C19 N6 C18 C15 -66.3(5)
C23 N6 C18 C15 111.0(4)
C23 N6 C19 C20 -2.3(6)
C18 N6 C19 C20 175.0(3)
N6 C19 C20 C21 -1.4(6)
C19 C20 C21 C22 4.0(6)
C19 C20 C21 C26 -170.5(4)
C20 C21 C22 C23 -3.0(6)
C26 C21 C22 C23 171.4(4)
C19 N6 C23 C22 3.3(6)
C18 N6 C23 C22 -174.0(4)
C21 C22 C23 N6 -0.6(6)
C28 N5 C24 C25 0.2(6)
C29 N5 C24 C25 -174.6(4)
N5 C24 C25 C26 1.8(7)
C24 C25 C26 C27 -3.3(6)
C24 C25 C26 C21 172.8(4)
C22 C21 C26 C25 150.8(4)
C20 C21 C26 C25 -34.9(6)
C22 C21 C26 C27 -33.2(6)
C20 C21 C26 C27 141.1(4)
C25 C26 C27 C28 2.9(6)
C21 C26 C27 C28 -173.3(4)
C24 N5 C28 C27 -0.7(6)
C29 N5 C28 C27 174.3(4)
C26 C27 C28 N5 -0.9(6)
C28 N5 C29 C30 -76.6(5)
C24 N5 C29 C30 98.3(5)
N5 C29 C30 C31 -87.4(5)
N5 C29 C30 C35 88.4(5)
C35 C30 C31 C32 -4.6(6)
C29 C30 C31 C32 171.3(4)
C30 C31 C32 C33 0.4(6)
C31 C32 C33 C34 3.8(6)
C31 C32 C33 C36 -170.8(4)
C32 C33 C34 C35 -3.9(6)
C36 C33 C34 C35 170.7(4)
C33 C34 C35 C30 -0.3(6)
C31 C30 C35 C34 4.5(6)
C29 C30 C35 C34 -171.4(4)
C32 C33 C36 N8 88.1(5)
C34 C33 C36 N8 -86.5(4)
C1 N8 C36 C33 -86.8(4)
C5 N8 C36 C33 89.1(4)

loop_
_platon_squeeze_void_nr
_platon_squeeze_void_average_x
_platon_squeeze_void_average_y
_platon_squeeze_void_average_z
_platon_squeeze_void_volume
_platon_squeeze_void_count_electrons
_platon_squeeze_void_content
1 0.500 0.000 0.500 1566 471 ' '
2 0.196 0.360 0.076 134 47 ' '
3 0.500 0.500 0.500 649 189 ' '
4 0.804 0.640 -0.076 134 44 ' '
